data_4120067
loop_
_publ_author_name
'Brian D. Rekken'
'Thomas M. Brown'
'James C. Fettinger'
'Felicitas Lips'
'Heikki M. Tuononen'
'Rolfe H. Herber'
'Philip P. Power'

_publ_section_title
;
 Dispersion Forces and Counterintuitive Steric Effects in Main Group
 Molecules: Heavier Group 14 (Si-Pb) Dichalcogenolate Carbene Analogues
 with Sub-90\% Interligand Bond Angles
;
_journal_name_full 'Journal of the American Chemical Society'
_journal_page_first 10134
_journal_page_last 10148
_journal_paper_doi 10.1021/ja403802a
_journal_volume 135
_journal_year 2013
_chemical_formula_moiety 'C72 H98 S2 Sn, C7 H8'
_chemical_formula_sum 'C79 H106 S2 Sn'
_chemical_formula_weight 1238.44
_chemical_name_systematic
;
 ?
;
_space_group_crystal_system triclinic
_space_group_IT_number 2
_space_group_name_Hall '-P 1'
_space_group_name_H-M_alt 'P -1'
_symmetry_space_group_name_Hall '-P 1'
_symmetry_space_group_name_H-M 'P -1'
_atom_sites_solution_hydrogens geom
_audit_creation_method SHELXL-2012
_cell_angle_alpha 63.6843(19)
_cell_angle_beta 71.606(2)
_cell_angle_gamma 86.6429(19)
_cell_formula_units_Z 4
_cell_length_a 18.9259(7)
_cell_length_b 20.5025(8)
_cell_length_c 21.5699(9)
_cell_measurement_reflns_used 9720
_cell_measurement_temperature 90(2)
_cell_measurement_theta_max 27.56
_cell_measurement_theta_min 2.19
_cell_volume 7086.4(5)
_computing_cell_refinement 'SAINT (7.68A) (Bruker, 2009)'
_computing_data_collection 'Apex2 (2010-7) (Bruker, 2010)'
_computing_data_reduction 'SAINT (7.68A) (Bruker, 2009)'
_computing_molecular_graphics 'SHELXTL 5.1, XP (Sheldrick, 1994)'
_computing_publication_material SHELXL97
_computing_structure_refinement 'SHELXL-2012 (Sheldrick, 2012)'
_computing_structure_solution 'SHELXS-97 (Sheldrick, 1997)'
_diffrn_ambient_temperature 90(2)
_diffrn_measured_fraction_theta_full 1.000
_diffrn_measured_fraction_theta_max 0.996
_diffrn_measurement_device_type 'Bruker Duo APEX-II CCD'
_diffrn_measurement_method '\f and \w scans'
_diffrn_radiation_source 'sealed tube'
_diffrn_radiation_type MoK\a
_diffrn_radiation_wavelength 0.71073
_diffrn_reflns_av_R_equivalents 0.0227
_diffrn_reflns_av_unetI/netI 0.0327
_diffrn_reflns_Laue_measured_fraction_full 1.000
_diffrn_reflns_Laue_measured_fraction_max 0.996
_diffrn_reflns_limit_h_max 24
_diffrn_reflns_limit_h_min -24
_diffrn_reflns_limit_k_max 25
_diffrn_reflns_limit_k_min -26
_diffrn_reflns_limit_l_max 28
_diffrn_reflns_limit_l_min -28
_diffrn_reflns_number 56041
_diffrn_reflns_point_group_measured_fraction_full 1.000
_diffrn_reflns_point_group_measured_fraction_max 0.996
_diffrn_reflns_theta_full 25.242
_diffrn_reflns_theta_max 27.606
_diffrn_reflns_theta_min 1.801
_exptl_absorpt_coefficient_mu 0.460
_exptl_absorpt_correction_T_max 0.7456
_exptl_absorpt_correction_T_min 0.5911
_exptl_absorpt_correction_type multi-scan
_exptl_absorpt_process_details 'SADABS 2008/2 (Sheldrick, 2008)'
_exptl_crystal_colour Yellow
_exptl_crystal_density_diffrn 1.161
_exptl_crystal_description 'Rectangular Block'
_exptl_crystal_F_000 2648
_exptl_crystal_size_max 0.456
_exptl_crystal_size_mid 0.316
_exptl_crystal_size_min 0.173
_refine_diff_density_max 0.990
_refine_diff_density_min -0.530
_refine_diff_density_rms 0.052
_refine_ls_extinction_method none
_refine_ls_goodness_of_fit_ref 1.011
_refine_ls_hydrogen_treatment constr
_refine_ls_matrix_type full
_refine_ls_number_parameters 1565
_refine_ls_number_reflns 32782
_refine_ls_number_restraints 34
_refine_ls_restrained_S_all 1.026
_refine_ls_R_factor_all 0.0419
_refine_ls_R_factor_gt 0.0307
_refine_ls_shift/su_max 0.002
_refine_ls_shift/su_mean 0.000
_refine_ls_structure_factor_coef Fsqd
_refine_ls_weighting_details
;
 w=1/[\s^2^(Fo^2^)+(0.0356P)^2^+2.8512P]
 where P=(Fo^2^+2Fc^2^)/3
;
_refine_ls_weighting_scheme calc
_refine_ls_wR_factor_gt 0.0766
_refine_ls_wR_factor_ref 0.0830
_reflns_Friedel_coverage 0.000
_reflns_number_gt 26785
_reflns_number_total 32782
_reflns_threshold_expression 'I > 2\s(I)'
_cod_data_source_file ja403802a_si_010.cif
_cod_data_source_block BDR94FMI
_cod_database_code 4120067
_shelx_space_group_comment
;
The symmetry employed for this shelxl refinement is uniquely defined
by the following loop, which should always be used as a source of
symmetry information in preference to the above space-group names.
They are only intended as comments.
;
_shelx_estimated_absorpt_t_min 0.818
_shelx_estimated_absorpt_t_max 0.925
_shelxl_version_number 2012-6

loop_
_space_group_symop_operation_xyz
'x, y, z'
'-x, -y, -z'

loop_
_atom_site_label
_atom_site_type_symbol
_atom_site_fract_x
_atom_site_fract_y
_atom_site_fract_z
_atom_site_U_iso_or_equiv
_atom_site_adp_type
_atom_site_occupancy
_atom_site_site_symmetry_order
_atom_site_calc_flag
_atom_site_refinement_flags_posn
_atom_site_refinement_flags_adp
_atom_site_refinement_flags_occupancy
_atom_site_disorder_assembly
_atom_site_disorder_group
Sn1 Sn 0.04977(2) 0.26892(2) 0.82753(2) 0.02017(3) Uani 1 1 d . . . . .
S1 S 0.03087(2) 0.40039(2) 0.77978(2) 0.02094(8) Uani 1 1 d . . . . .
S2 S 0.17357(2) 0.32569(2) 0.73436(2) 0.01845(7) Uani 1 1 d . . . . .
C1 C -0.06368(8) 0.41833(8) 0.78763(8) 0.0193(3) Uani 1 1 d . . . . .
C2 C -0.11574(8) 0.37503(8) 0.78387(8) 0.0208(3) Uani 1 1 d . . . . .
C3 C -0.18620(9) 0.39912(9) 0.78311(9) 0.0263(3) Uani 1 1 d . . . . .
H3 H -0.2217 0.3701 0.7808 0.032 Uiso 1 1 calc R U . . .
C4 C -0.20568(9) 0.46425(9) 0.78567(10) 0.0287(4) Uani 1 1 d . . . . .
H4 H -0.2539 0.4796 0.7851 0.034 Uiso 1 1 calc R U . . .
C5 C -0.15413(9) 0.50698(9) 0.78909(9) 0.0248(3) Uani 1 1 d . . . . .
H5 H -0.1674 0.5517 0.7909 0.030 Uiso 1 1 calc R U . . .
C6 C -0.08314(8) 0.48509(8) 0.78988(8) 0.0200(3) Uani 1 1 d . . . . .
C7 C -0.09827(8) 0.30324(8) 0.78284(9) 0.0200(3) Uani 1 1 d . . . . .
C8 C -0.04820(9) 0.30101(8) 0.71928(8) 0.0212(3) Uani 1 1 d . . . . .
C9 C -0.03036(9) 0.23293(8) 0.72174(9) 0.0225(3) Uani 1 1 d . . . . .
H9 H 0.0048 0.2312 0.6800 0.027 Uiso 1 1 calc R U . . .
C10 C -0.06258(9) 0.16751(8) 0.78345(9) 0.0216(3) Uani 1 1 d . . . . .
C11 C -0.11327(9) 0.17133(8) 0.84401(9) 0.0219(3) Uani 1 1 d . . . . .
H11 H -0.1367 0.1272 0.8859 0.026 Uiso 1 1 calc R U . . .
C12 C -0.13114(8) 0.23785(8) 0.84559(9) 0.0210(3) Uani 1 1 d . . . . .
C13 C -0.01835(10) 0.37070(9) 0.64817(9) 0.0271(3) Uani 1 1 d . . . . .
H13 H -0.0136 0.4110 0.6612 0.032 Uiso 1 1 calc R U . . .
C14 C 0.05805(10) 0.36782(10) 0.59796(9) 0.0325(4) Uani 1 1 d . . . . .
H14A H 0.0934 0.3519 0.6254 0.049 Uiso 1 1 calc R U . . .
H14B H 0.0761 0.4165 0.5570 0.049 Uiso 1 1 calc R U . . .
H14C H 0.0537 0.3332 0.5791 0.049 Uiso 1 1 calc R U . . .
C15 C -0.07583(12) 0.39009(12) 0.60735(11) 0.0465(5) Uani 1 1 d . . . . .
H15A H -0.0817 0.3516 0.5937 0.070 Uiso 1 1 calc R U . . .
H15B H -0.0584 0.4367 0.5632 0.070 Uiso 1 1 calc R U . . .
H15C H -0.1241 0.3944 0.6392 0.070 Uiso 1 1 calc R U . . .
C16 C -0.04704(9) 0.09268(9) 0.78620(9) 0.0253(3) Uani 1 1 d . . . . .
H16 H -0.0463 0.0591 0.8366 0.030 Uiso 1 1 calc R U . . .
C17 C 0.02777(11) 0.09217(10) 0.73266(10) 0.0344(4) Uani 1 1 d . . . . .
H17A H 0.0271 0.1210 0.6825 0.052 Uiso 1 1 calc R U . . .
H17B H 0.0365 0.0417 0.7412 0.052 Uiso 1 1 calc R U . . .
H17C H 0.0679 0.1134 0.7397 0.052 Uiso 1 1 calc R U . . .
C18 C -0.11116(11) 0.06257(10) 0.77424(11) 0.0364(4) Uani 1 1 d . . . . .
H18A H -0.1584 0.0601 0.8113 0.055 Uiso 1 1 calc R U . . .
H18B H -0.1021 0.0135 0.7783 0.055 Uiso 1 1 calc R U . . .
H18C H -0.1139 0.0948 0.7255 0.055 Uiso 1 1 calc R U . . .
C19 C -0.18416(9) 0.23604(9) 0.91632(9) 0.0244(3) Uani 1 1 d . . . . .
H19 H -0.1924 0.2876 0.9075 0.029 Uiso 1 1 calc R U . . .
C20 C -0.15012(10) 0.20184(11) 0.97800(10) 0.0349(4) Uani 1 1 d . . . . .
H20A H -0.1861 0.1996 1.0232 0.052 Uiso 1 1 calc R U . . .
H20B H -0.1043 0.2317 0.9650 0.052 Uiso 1 1 calc R U . . .
H20C H -0.1381 0.1523 0.9853 0.052 Uiso 1 1 calc R U . . .
C21 C -0.26000(10) 0.19563(11) 0.93859(11) 0.0350(4) Uani 1 1 d . . . . .
H21A H -0.2811 0.2185 0.8986 0.053 Uiso 1 1 calc R U . . .
H21B H -0.2939 0.1981 0.9823 0.053 Uiso 1 1 calc R U . . .
H21C H -0.2537 0.1444 0.9491 0.053 Uiso 1 1 calc R U . . .
C22 C -0.02730(8) 0.53330(8) 0.79102(8) 0.0192(3) Uani 1 1 d . . . . .
C23 C -0.03038(8) 0.53356(8) 0.85659(8) 0.0202(3) Uani 1 1 d . . . . .
C24 C 0.02246(9) 0.57950(8) 0.85544(9) 0.0222(3) Uani 1 1 d . . . . .
H24 H 0.0206 0.5798 0.8998 0.027 Uiso 1 1 calc R U . . .
C25 C 0.07760(9) 0.62463(9) 0.79101(9) 0.0246(3) Uani 1 1 d . . . . .
C26 C 0.07948(9) 0.62313(8) 0.72666(9) 0.0249(3) Uani 1 1 d . . . . .
H26 H 0.1167 0.6539 0.6823 0.030 Uiso 1 1 calc R U . . .
C27 C 0.02852(9) 0.57797(8) 0.72518(9) 0.0214(3) Uani 1 1 d . . . . .
C28 C -0.08729(8) 0.48209(9) 0.92929(9) 0.0230(3) Uani 1 1 d . . . . .
H28 H -0.1327 0.4729 0.9190 0.028 Uiso 1 1 calc R U . . .
C29 C -0.05576(9) 0.40848(8) 0.96276(9) 0.0262(3) Uani 1 1 d . . . . .
H29A H -0.0445 0.3865 0.9290 0.039 Uiso 1 1 calc R U . . .
H29B H -0.0927 0.3757 1.0092 0.039 Uiso 1 1 calc R U . . .
H29C H -0.0099 0.4162 0.9714 0.039 Uiso 1 1 calc R U . . .
C30 C -0.11172(9) 0.51369(9) 0.98422(9) 0.0273(3) Uani 1 1 d . . . . .
H30A H -0.0697 0.5171 1.0003 0.041 Uiso 1 1 calc R U . . .
H30B H -0.1534 0.4817 1.0265 0.041 Uiso 1 1 calc R U . . .
H30C H -0.1277 0.5625 0.9610 0.041 Uiso 1 1 calc R U . . .
C31 C 0.13547(10) 0.67234(10) 0.79199(10) 0.0309(4) Uani 1 1 d . . . . .
H31 H 0.1190 0.6708 0.8415 0.037 Uiso 1 1 calc R U . . .
C32 C 0.21155(10) 0.64166(10) 0.78093(11) 0.0364(4) Uani 1 1 d . . . . .
H32A H 0.2073 0.5921 0.8203 0.055 Uiso 1 1 calc R U . . .
H32B H 0.2481 0.6730 0.7817 0.055 Uiso 1 1 calc R U . . .
H32C H 0.2281 0.6402 0.7337 0.055 Uiso 1 1 calc R U . . .
C33 C 0.14125(11) 0.75230(10) 0.73568(12) 0.0399(5) Uani 1 1 d . . . . .
H33A H 0.1589 0.7557 0.6864 0.060 Uiso 1 1 calc R U . . .
H33B H 0.1766 0.7816 0.7403 0.060 Uiso 1 1 calc R U . . .
H33C H 0.0919 0.7707 0.7443 0.060 Uiso 1 1 calc R U . . .
C34 C 0.03250(9) 0.57827(9) 0.65364(9) 0.0241(3) Uani 1 1 d . . . . .
H34 H 0.0062 0.5310 0.6661 0.029 Uiso 1 1 calc R U . . .
C35 C 0.11258(10) 0.58270(11) 0.60451(10) 0.0366(4) Uani 1 1 d . . . . .
H35A H 0.1391 0.6299 0.5886 0.055 Uiso 1 1 calc R U . . .
H35B H 0.1113 0.5779 0.5616 0.055 Uiso 1 1 calc R U . . .
H35C H 0.1386 0.5431 0.6318 0.055 Uiso 1 1 calc R U . . .
C36 C -0.00974(11) 0.63971(10) 0.61309(10) 0.0332(4) Uani 1 1 d . . . . .
H36A H -0.0616 0.6340 0.6446 0.050 Uiso 1 1 calc R U . . .
H36B H -0.0092 0.6375 0.5685 0.050 Uiso 1 1 calc R U . . .
H36C H 0.0145 0.6870 0.6002 0.050 Uiso 1 1 calc R U . . .
C37 C 0.24686(8) 0.27299(7) 0.75910(8) 0.0157(3) Uani 1 1 d . . . . .
C38 C 0.24427(8) 0.22818(8) 0.83172(8) 0.0179(3) Uani 1 1 d . . . . .
C39 C 0.30806(9) 0.19429(8) 0.84446(9) 0.0223(3) Uani 1 1 d . . . . .
H39 H 0.3068 0.1644 0.8934 0.027 Uiso 1 1 calc R U . . .
C40 C 0.37289(9) 0.20299(8) 0.78802(9) 0.0232(3) Uani 1 1 d . . . . .
H40 H 0.4150 0.1782 0.7979 0.028 Uiso 1 1 calc R U . . .
C41 C 0.37554(8) 0.24849(8) 0.71674(8) 0.0195(3) Uani 1 1 d . . . . .
H41 H 0.4201 0.2552 0.6776 0.023 Uiso 1 1 calc R U . . .
C42 C 0.31374(8) 0.28454(8) 0.70163(8) 0.0165(3) Uani 1 1 d . . . . .
C43 C 0.17669(8) 0.21579(8) 0.89619(8) 0.0186(3) Uani 1 1 d . . . A .
C44 C 0.15596(8) 0.27251(8) 0.91725(8) 0.0185(3) Uani 1 1 d . . . . .
C45 C 0.09376(9) 0.25801(9) 0.97859(9) 0.0242(3) Uani 1 1 d . . . A .
H45 H 0.0783 0.2963 0.9918 0.029 Uiso 1 1 calc R U . . .
C46 C 0.05316(9) 0.18939(10) 1.02158(9) 0.0284(4) Uani 1 1 d . . . . .
C47 C 0.07465(9) 0.13498(9) 1.00012(9) 0.0278(4) Uani 1 1 d . . . A .
H47 H 0.0474 0.0881 1.0286 0.033 Uiso 1 1 calc R U . . .
C48 C 0.13520(9) 0.14674(8) 0.93786(9) 0.0242(3) Uani 1 1 d . . . . .
C49 C 0.20472(8) 0.34471(8) 0.87774(8) 0.0192(3) Uani 1 1 d . . . . .
H49 H 0.2283 0.3546 0.8255 0.023 Uiso 1 1 calc R U . . .
C50 C 0.16250(9) 0.41030(9) 0.87847(11) 0.0298(4) Uani 1 1 d . . . . .
H50A H 0.1206 0.4130 0.8602 0.045 Uiso 1 1 calc R U . . .
H50B H 0.1964 0.4552 0.8471 0.045 Uiso 1 1 calc R U . . .
H50C H 0.1434 0.4047 0.9286 0.045 Uiso 1 1 calc R U . . .
C51 C 0.26750(9) 0.33714(10) 0.91007(10) 0.0305(4) Uani 1 1 d . . . . .
H51A H 0.2461 0.3280 0.9612 0.046 Uiso 1 1 calc R U . . .
H51B H 0.3012 0.3823 0.8823 0.046 Uiso 1 1 calc R U . . .
H51C H 0.2955 0.2962 0.9074 0.046 Uiso 1 1 calc R U . . .
C52 C -0.00859(10) 0.17466(12) 1.09311(11) 0.0454(5) Uani 0.71 1 d D . P A 1
H52 H -0.0356 0.2198 1.0826 0.055 Uiso 0.71 1 calc R U P A 1
C53 C -0.06560(15) 0.11469(17) 1.12321(14) 0.0429(6) Uani 0.71 1 d D . P A 1
H53A H -0.0844 0.1176 1.0847 0.064 Uiso 0.71 1 calc R U P A 1
H53B H -0.1069 0.1178 1.1626 0.064 Uiso 0.71 1 calc R U P A 1
H53C H -0.0440 0.0682 1.1426 0.064 Uiso 0.71 1 calc R U P A 1
C54 C 0.02731(19) 0.1694(3) 1.15027(18) 0.0789(16) Uani 0.71 1 d D . P A 1
H54A H -0.0121 0.1591 1.1966 0.118 Uiso 0.71 1 calc R U P A 1
H54B H 0.0563 0.2159 1.1326 0.118 Uiso 0.71 1 calc R U P A 1
H54C H 0.0605 0.1301 1.1578 0.118 Uiso 0.71 1 calc R U P A 1
C52B C -0.00859(10) 0.17466(12) 1.09311(11) 0.0454(5) Uani 0.29 1 d D . P A 2
H52B H -0.0438 0.1379 1.0963 0.055 Uiso 0.29 1 calc R U P A 2
C53B C 0.0197(4) 0.1294(4) 1.1551(3) 0.0429(6) Uani 0.29 1 d D . P A 2
H53D H 0.0279 0.1592 1.1777 0.064 Uiso 0.29 1 calc R U P A 2
H53E H 0.0670 0.1114 1.1368 0.064 Uiso 0.29 1 calc R U P A 2
H53F H -0.0171 0.0878 1.1915 0.064 Uiso 0.29 1 calc R U P A 2
C54B C -0.0544(4) 0.2284(3) 1.0958(4) 0.0410(16) Uani 0.29 1 d D . P A 2
H54D H -0.0981 0.2075 1.1400 0.061 Uiso 0.29 1 calc R U P A 2
H54E H -0.0708 0.2491 1.0526 0.061 Uiso 0.29 1 calc R U P A 2
H54F H -0.0270 0.2669 1.0966 0.061 Uiso 0.29 1 calc R U P A 2
C55 C 0.15441(12) 0.08479(9) 0.91618(10) 0.0346(4) Uani 0.42 1 d D . P A 1
H55 H 0.2075 0.1023 0.8840 0.042 Uiso 0.42 1 calc R U P A 1
C56 C 0.1221(4) 0.0843(3) 0.8630(4) 0.0555(11) Uani 0.42 1 d D . P A 1
H56A H 0.1376 0.0426 0.8529 0.083 Uiso 0.42 1 calc R U P A 1
H56B H 0.1395 0.1298 0.8176 0.083 Uiso 0.42 1 calc R U P A 1
H56C H 0.0674 0.0803 0.8829 0.083 Uiso 0.42 1 calc R U P A 1
C57 C 0.16640(17) 0.01672(13) 0.97539(14) 0.0626(7) Uani 0.42 1 d . . P A 1
H57A H 0.1179 -0.0084 1.0114 0.094 Uiso 0.42 1 calc R U P A 1
H57B H 0.1964 0.0288 0.9992 0.094 Uiso 0.42 1 calc R U P A 1
H57C H 0.1928 -0.0153 0.9547 0.094 Uiso 0.42 1 calc R U P A 1
C55B C 0.15441(12) 0.08479(9) 0.91618(10) 0.0346(4) Uani 0.58 1 d D . P A 2
H55B H 0.1977 0.1006 0.8700 0.042 Uiso 0.58 1 calc R U P A 2
C56B C 0.0804(3) 0.0576(2) 0.9083(3) 0.0555(11) Uani 0.58 1 d D . P A 2
H56D H 0.0918 0.0183 0.8936 0.083 Uiso 0.58 1 calc R U P A 2
H56E H 0.0647 0.0986 0.8712 0.083 Uiso 0.58 1 calc R U P A 2
H56F H 0.0401 0.0395 0.9553 0.083 Uiso 0.58 1 calc R U P A 2
C57B C 0.16640(17) 0.01672(13) 0.97539(14) 0.0626(7) Uani 0.58 1 d . . P A 2
H57D H 0.2064 0.0269 0.9906 0.094 Uiso 0.58 1 calc R U P A 2
H57E H 0.1806 -0.0202 0.9576 0.094 Uiso 0.58 1 calc R U P A 2
H57F H 0.1201 -0.0016 1.0172 0.094 Uiso 0.58 1 calc R U P A 2
C58 C 0.32084(8) 0.33970(8) 0.62518(8) 0.0170(3) Uani 1 1 d . . . . .
C59 C 0.31313(8) 0.31888(8) 0.57361(8) 0.0199(3) Uani 1 1 d . . . . .
C60 C 0.31828(9) 0.37328(9) 0.50378(8) 0.0223(3) Uani 1 1 d . . . . .
H60 H 0.3121 0.3596 0.4689 0.027 Uiso 1 1 calc R U . . .
C61 C 0.33223(9) 0.44719(9) 0.48387(8) 0.0230(3) Uani 1 1 d . . . . .
C62 C 0.34151(9) 0.46591(8) 0.53521(9) 0.0233(3) Uani 1 1 d . . . . .
H62 H 0.3521 0.5160 0.5219 0.028 Uiso 1 1 calc R U . . .
C63 C 0.33581(8) 0.41384(8) 0.60577(8) 0.0200(3) Uani 1 1 d . . . . .
C64 C 0.29788(9) 0.23831(8) 0.59472(9) 0.0233(3) Uani 1 1 d . . . . .
H64 H 0.3189 0.2096 0.6351 0.028 Uiso 1 1 calc R U . . .
C65 C 0.21383(10) 0.21544(10) 0.62523(10) 0.0329(4) Uani 1 1 d . . . . .
H65A H 0.1913 0.2252 0.6675 0.049 Uiso 1 1 calc R U . . .
H65B H 0.2054 0.1631 0.6403 0.049 Uiso 1 1 calc R U . . .
H65C H 0.1909 0.2433 0.5874 0.049 Uiso 1 1 calc R U . . .
C66 C 0.33634(9) 0.21810(9) 0.53271(9) 0.0256(3) Uani 1 1 d . . . . .
H66A H 0.3294 0.1650 0.5512 0.038 Uiso 1 1 calc R U . . .
H66B H 0.3899 0.2341 0.5137 0.038 Uiso 1 1 calc R U . . .
H66C H 0.3144 0.2423 0.4935 0.038 Uiso 1 1 calc R U . . .
C67 C 0.33450(10) 0.50774(9) 0.40918(9) 0.0287(4) Uani 1 1 d . . . . .
H67 H 0.3653 0.5511 0.3999 0.034 Uiso 1 1 calc R U . . .
C68 C 0.25599(13) 0.53017(14) 0.41109(12) 0.0607(7) Uani 1 1 d . . . . .
H68A H 0.2240 0.4887 0.4206 0.091 Uiso 1 1 calc R U . . .
H68B H 0.2581 0.5710 0.3639 0.091 Uiso 1 1 calc R U . . .
H68C H 0.2354 0.5453 0.4500 0.091 Uiso 1 1 calc R U . . .
C69 C 0.37001(13) 0.48899(11) 0.34655(10) 0.0419(5) Uani 1 1 d . . . . .
H69A H 0.4204 0.4747 0.3464 0.063 Uiso 1 1 calc R U . . .
H69B H 0.3732 0.5317 0.3003 0.063 Uiso 1 1 calc R U . . .
H69C H 0.3395 0.4484 0.3523 0.063 Uiso 1 1 calc R U . . .
C70 C 0.34991(9) 0.43748(8) 0.65878(9) 0.0227(3) Uani 1 1 d . . . . .
H70 H 0.3296 0.3961 0.7090 0.027 Uiso 1 1 calc R U . . .
C71 C 0.31039(10) 0.50439(9) 0.65943(10) 0.0303(4) Uani 1 1 d . . . . .
H71A H 0.3329 0.5472 0.6125 0.045 Uiso 1 1 calc R U . . .
H71B H 0.3157 0.5130 0.6990 0.045 Uiso 1 1 calc R U . . .
H71C H 0.2572 0.4959 0.6672 0.045 Uiso 1 1 calc R U . . .
C72 C 0.43458(10) 0.44967(10) 0.64189(10) 0.0299(4) Uani 1 1 d . . . . .
H72A H 0.4573 0.4043 0.6464 0.045 Uiso 1 1 calc R U . . .
H72B H 0.4437 0.4642 0.6765 0.045 Uiso 1 1 calc R U . . .
H72C H 0.4567 0.4883 0.5920 0.045 Uiso 1 1 calc R U . . .
Sn2 Sn 0.44769(3) 0.23555(3) 0.16636(2) 0.02311(7) Uani 0.71 1 d . . P B 1
Sn2B Sn 0.45038(6) 0.22704(6) 0.14786(6) 0.02299(17) Uani 0.29 1 d . . P B 2
S81 S 0.47432(2) 0.10502(2) 0.20996(2) 0.02315(8) Uani 1 1 d . . . . .
S82 S 0.32638(2) 0.17227(2) 0.24737(2) 0.02243(8) Uani 1 1 d . . . . .
C81 C 0.56926(8) 0.09244(8) 0.20349(8) 0.0173(3) Uani 1 1 d . . . B .
C82 C 0.61725(8) 0.13887(8) 0.20789(8) 0.0189(3) Uani 1 1 d . . . . .
C83 C 0.68937(9) 0.11977(9) 0.20759(9) 0.0250(3) Uani 1 1 d . . . B .
H83 H 0.7223 0.1511 0.2101 0.030 Uiso 1 1 calc R U . . .
C84 C 0.71397(9) 0.05620(9) 0.20376(10) 0.0282(4) Uani 1 1 d . . . . .
H84 H 0.7636 0.0447 0.2027 0.034 Uiso 1 1 calc R U . B .
C85 C 0.66569(9) 0.00949(9) 0.20145(9) 0.0235(3) Uani 1 1 d . . . B .
H85 H 0.6822 -0.0345 0.1996 0.028 Uiso 1 1 calc R U . . .
C86 C 0.59325(8) 0.02648(8) 0.20181(8) 0.0178(3) Uani 1 1 d . . . . .
C87 C 0.59230(8) 0.20649(8) 0.21537(8) 0.0189(3) Uani 1 1 d . . . B .
C88 C 0.61930(8) 0.27612(8) 0.15673(8) 0.0205(3) Uani 1 1 d . . . . .
C89 C 0.59612(9) 0.33796(8) 0.16619(9) 0.0232(3) Uani 1 1 d . . . B .
H89 H 0.6155 0.3850 0.1269 0.028 Uiso 1 1 calc R U . . .
C90 C 0.54562(9) 0.33290(8) 0.23125(9) 0.0221(3) Uani 1 1 d . . . . .
C91 C 0.51854(9) 0.26357(8) 0.28829(9) 0.0222(3) Uani 1 1 d . . . B .
H91 H 0.4832 0.2594 0.3327 0.027 Uiso 1 1 calc R U . . .
C92 C 0.54137(8) 0.19992(8) 0.28260(8) 0.0203(3) Uani 1 1 d . . . . .
C93 C 0.67352(9) 0.28678(9) 0.08273(9) 0.0238(3) Uani 1 1 d . . . B .
H93 H 0.6787 0.2377 0.0834 0.029 Uiso 1 1 calc R U . . .
C94 C 0.64511(10) 0.33547(10) 0.01960(9) 0.0312(4) Uani 1 1 d . . . . .
H94A H 0.5961 0.3142 0.0275 0.047 Uiso 1 1 calc R U . B .
H94B H 0.6805 0.3391 -0.0264 0.047 Uiso 1 1 calc R U . . .
H94C H 0.6404 0.3843 0.0173 0.047 Uiso 1 1 calc R U . . .
C95 C 0.75096(10) 0.31828(11) 0.06983(11) 0.0348(4) Uani 1 1 d . . . . .
H95A H 0.7471 0.3655 0.0712 0.052 Uiso 1 1 calc R U . B .
H95B H 0.7846 0.3250 0.0219 0.052 Uiso 1 1 calc R U . . .
H95C H 0.7709 0.2845 0.1081 0.052 Uiso 1 1 calc R U . . .
C96 C 0.52157(10) 0.40055(9) 0.24105(9) 0.0268(3) Uani 1 1 d . . . B .
H96 H 0.4886 0.3839 0.2928 0.032 Uiso 1 1 calc R U . . .
C97 C 0.47593(10) 0.44465(9) 0.19162(10) 0.0310(4) Uani 1 1 d . . . . .
H97A H 0.5070 0.4620 0.1403 0.047 Uiso 1 1 calc R U . B .
H97B H 0.4594 0.4866 0.2009 0.047 Uiso 1 1 calc R U . . .
H97C H 0.4322 0.4136 0.2019 0.047 Uiso 1 1 calc R U . . .
C98 C 0.58874(11) 0.44778(10) 0.22874(11) 0.0346(4) Uani 1 1 d . . . . .
H98A H 0.6168 0.4184 0.2613 0.052 Uiso 1 1 calc R U . B .
H98B H 0.5714 0.4889 0.2392 0.052 Uiso 1 1 calc R U . . .
H98C H 0.6213 0.4664 0.1778 0.052 Uiso 1 1 calc R U . . .
C99 C 0.51617(10) 0.12619(9) 0.34945(9) 0.0268(3) Uani 1 1 d . . . B .
H99 H 0.5207 0.0880 0.3318 0.032 Uiso 1 1 calc R U . . .
C100 C 0.43510(10) 0.11897(10) 0.39737(10) 0.0351(4) Uani 1 1 d . . . . .
H10A H 0.4302 0.1517 0.4202 0.053 Uiso 1 1 calc R U . B .
H10B H 0.4207 0.0684 0.4354 0.053 Uiso 1 1 calc R U . . .
H10C H 0.4023 0.1322 0.3672 0.053 Uiso 1 1 calc R U . . .
C101 C 0.56897(12) 0.11088(11) 0.39459(11) 0.0440(5) Uani 1 1 d . . . . .
H10D H 0.6206 0.1147 0.3635 0.066 Uiso 1 1 calc R U . B .
H10E H 0.5555 0.0615 0.4353 0.066 Uiso 1 1 calc R U . . .
H10F H 0.5646 0.1467 0.4139 0.066 Uiso 1 1 calc R U . . .
C102 C 0.54012(8) -0.02635(8) 0.20385(8) 0.0178(3) Uani 1 1 d . . . B .
C103 C 0.48870(8) -0.07385(8) 0.27171(8) 0.0190(3) Uani 1 1 d . . . . .
C104 C 0.43978(9) -0.12334(8) 0.27346(8) 0.0213(3) Uani 1 1 d . . . B .
H104 H 0.4060 -0.1564 0.3192 0.026 Uiso 1 1 calc R U . . .
C105 C 0.43888(8) -0.12582(8) 0.21031(8) 0.0196(3) Uani 1 1 d . . . . .
C106 C 0.48912(8) -0.07725(8) 0.14379(8) 0.0189(3) Uani 1 1 d . . . B .
H106 H 0.4887 -0.0779 0.1001 0.023 Uiso 1 1 calc R U . . .
C107 C 0.54007(8) -0.02759(8) 0.13947(8) 0.0182(3) Uani 1 1 d . . . . .
C108 C 0.48614(9) -0.07219(8) 0.34220(8) 0.0221(3) Uani 1 1 d . . . B .
H108 H 0.5139 -0.0251 0.3283 0.026 Uiso 1 1 calc R U . . .
C109 C 0.40616(10) -0.07352(11) 0.39008(10) 0.0336(4) Uani 1 1 d . . . . .
H10G H 0.3817 -0.0331 0.3617 0.050 Uiso 1 1 calc R U . B .
H10H H 0.4077 -0.0683 0.4327 0.050 Uiso 1 1 calc R U . . .
H10I H 0.3780 -0.1200 0.4065 0.050 Uiso 1 1 calc R U . . .
C110 C 0.52629(11) -0.13414(10) 0.38504(10) 0.0317(4) Uani 1 1 d . . . . .
H11A H 0.5006 -0.1813 0.3994 0.048 Uiso 1 1 calc R U . B .
H11B H 0.5260 -0.1304 0.4289 0.048 Uiso 1 1 calc R U . . .
H11C H 0.5781 -0.1305 0.3543 0.048 Uiso 1 1 calc R U . . .
C111 C 0.38299(9) -0.17773(8) 0.21221(9) 0.0229(3) Uani 1 1 d . . . B .
H111 H 0.4041 -0.1843 0.1669 0.027 Uiso 1 1 calc R U . . .
C112 C 0.30889(9) -0.14392(9) 0.21044(10) 0.0297(4) Uani 1 1 d . . . . .
H11D H 0.2877 -0.1349 0.2533 0.045 Uiso 1 1 calc R U . B .
H11E H 0.2738 -0.1776 0.2110 0.045 Uiso 1 1 calc R U . . .
H11F H 0.3177 -0.0976 0.1659 0.045 Uiso 1 1 calc R U . . .
C113 C 0.37016(10) -0.25330(9) 0.27746(10) 0.0305(4) Uani 1 1 d . . . . .
H11G H 0.4184 -0.2729 0.2789 0.046 Uiso 1 1 calc R U . B .
H11H H 0.3390 -0.2861 0.2725 0.046 Uiso 1 1 calc R U . . .
H11I H 0.3448 -0.2493 0.3227 0.046 Uiso 1 1 calc R U . . .
C114 C 0.59238(8) 0.02633(8) 0.06528(8) 0.0201(3) Uani 1 1 d . . . B .
H114 H 0.6341 0.0453 0.0738 0.024 Uiso 1 1 calc R U . . .
C115 C 0.55186(10) 0.09116(9) 0.02823(9) 0.0323(4) Uani 1 1 d . . . . .
H11J H 0.5097 0.0739 0.0205 0.048 Uiso 1 1 calc R U . B .
H11K H 0.5865 0.1255 -0.0190 0.048 Uiso 1 1 calc R U . . .
H11L H 0.5333 0.1158 0.0593 0.048 Uiso 1 1 calc R U . . .
C116 C 0.62691(11) -0.00857(10) 0.01462(10) 0.0399(5) Uani 1 1 d . . . . .
H11M H 0.5879 -0.0225 0.0007 0.060 Uiso 1 1 calc R U . B .
H11N H 0.6501 -0.0521 0.0399 0.060 Uiso 1 1 calc R U . . .
H11O H 0.6650 0.0265 -0.0293 0.060 Uiso 1 1 calc R U . . .
C117 C 0.25218(8) 0.22323(7) 0.22294(8) 0.0165(3) Uani 1 1 d . . . B .
C118 C 0.25161(8) 0.26146(7) 0.15041(8) 0.0169(3) Uani 1 1 d . . . . .
C119 C 0.18666(8) 0.29312(8) 0.13860(8) 0.0204(3) Uani 1 1 d . . . B .
H119 H 0.1853 0.3184 0.0900 0.025 Uiso 1 1 calc R U . . .
C120 C 0.12407(8) 0.28871(8) 0.19583(9) 0.0225(3) Uani 1 1 d . . . . .
H120 H 0.0812 0.3120 0.1863 0.027 Uiso 1 1 calc R U . B .
C121 C 0.12485(8) 0.25002(8) 0.26699(9) 0.0202(3) Uani 1 1 d . . . B .
H121 H 0.0819 0.2463 0.3064 0.024 Uiso 1 1 calc R U . . .
C122 C 0.18795(8) 0.21649(8) 0.28138(8) 0.0175(3) Uani 1 1 d . . . . .
C123 C 0.31680(8) 0.26733(8) 0.08637(8) 0.0177(3) Uani 1 1 d . . . B .
C124 C 0.36273(8) 0.33366(8) 0.04030(8) 0.0190(3) Uani 1 1 d . . . . .
C125 C 0.42059(8) 0.33898(8) -0.02127(8) 0.0214(3) Uani 1 1 d . . . B .
H125 H 0.4510 0.3840 -0.0526 0.026 Uiso 1 1 calc R U . . .
C126 C 0.43536(8) 0.28053(8) -0.03840(8) 0.0207(3) Uani 1 1 d . . . . .
C127 C 0.39049(8) 0.21514(8) 0.00875(8) 0.0209(3) Uani 1 1 d . . . B .
H127 H 0.4007 0.1743 -0.0014 0.025 Uiso 1 1 calc R U . . .
C128 C 0.33107(8) 0.20727(8) 0.07033(8) 0.0189(3) Uani 1 1 d . . . . .
C129 C 0.34814(9) 0.39981(8) 0.05575(9) 0.0247(3) Uani 1 1 d . . . B .
H129 H 0.3157 0.3821 0.1078 0.030 Uiso 1 1 calc R U . . .
C130 C 0.41967(10) 0.43987(9) 0.04540(10) 0.0278(4) Uani 1 1 d . . . . .
H13A H 0.4500 0.4624 -0.0064 0.042 Uiso 1 1 calc R U . B .
H13B H 0.4482 0.4050 0.0742 0.042 Uiso 1 1 calc R U . . .
H13C H 0.4067 0.4779 0.0618 0.042 Uiso 1 1 calc R U . . .
C131 C 0.30609(11) 0.45326(10) 0.00759(13) 0.0409(5) Uani 1 1 d . . . . .
H13D H 0.3379 0.4736 -0.0437 0.061 Uiso 1 1 calc R U . B .
H13E H 0.2930 0.4929 0.0216 0.061 Uiso 1 1 calc R U . . .
H13F H 0.2603 0.4276 0.0139 0.061 Uiso 1 1 calc R U . . .
C132 C 0.49598(9) 0.28835(9) -0.10783(9) 0.0235(3) Uani 1 1 d . . . B .
H132 H 0.4987 0.2392 -0.1071 0.028 Uiso 1 1 calc R U . . .
C133 C 0.57272(9) 0.31248(11) -0.11217(10) 0.0342(4) Uani 1 1 d . . . . .
H13G H 0.5724 0.3615 -0.1149 0.051 Uiso 1 1 calc R U . B .
H13H H 0.6105 0.3134 -0.1558 0.051 Uiso 1 1 calc R U . . .
H13I H 0.5846 0.2781 -0.0685 0.051 Uiso 1 1 calc R U . . .
C134 C 0.47630(10) 0.34051(10) -0.17561(9) 0.0313(4) Uani 1 1 d . . . . .
H13J H 0.4307 0.3202 -0.1756 0.047 Uiso 1 1 calc R U . B .
H13K H 0.5175 0.3469 -0.2196 0.047 Uiso 1 1 calc R U . . .
H13L H 0.4680 0.3880 -0.1752 0.047 Uiso 1 1 calc R U . . .
C135 C 0.27984(9) 0.13640(8) 0.11516(8) 0.0209(3) Uani 1 1 d . . . B .
H135 H 0.2456 0.1380 0.1604 0.025 Uiso 1 1 calc R U . . .
C136 C 0.32220(10) 0.06828(8) 0.13859(9) 0.0257(3) Uani 1 1 d . . . . .
H13M H 0.3537 0.0637 0.0952 0.039 Uiso 1 1 calc R U . B .
H13N H 0.2863 0.0248 0.1704 0.039 Uiso 1 1 calc R U . . .
H13O H 0.3537 0.0727 0.1652 0.039 Uiso 1 1 calc R U . . .
C137 C 0.23167(9) 0.13154(9) 0.07188(10) 0.0298(4) Uani 1 1 d . . . . .
H13P H 0.2036 0.1746 0.0589 0.045 Uiso 1 1 calc R U . B .
H13Q H 0.1967 0.0873 0.1018 0.045 Uiso 1 1 calc R U . . .
H13R H 0.2639 0.1297 0.0272 0.045 Uiso 1 1 calc R U . . .
C138 C 0.18654(8) 0.17024(8) 0.35837(8) 0.0179(3) Uani 1 1 d . . . B .
C139 C 0.17630(8) 0.09344(8) 0.38736(8) 0.0197(3) Uani 1 1 d . . . . .
C140 C 0.17650(9) 0.05053(8) 0.45840(9) 0.0228(3) Uani 1 1 d . . . B .
H140 H 0.1696 -0.0012 0.4781 0.027 Uiso 1 1 calc R U . . .
C141 C 0.18657(9) 0.08113(9) 0.50155(9) 0.0226(3) Uani 1 1 d . . . . .
C142 C 0.19594(9) 0.15697(9) 0.47187(9) 0.0231(3) Uani 1 1 d . . . B .
H142 H 0.2026 0.1785 0.5009 0.028 Uiso 1 1 calc R U . . .
C143 C 0.19592(8) 0.20249(8) 0.40097(8) 0.0199(3) Uani 1 1 d . . . . .
C144 C 0.16233(9) 0.05786(8) 0.34285(9) 0.0222(3) Uani 1 1 d . . . B .
H144 H 0.1800 0.0949 0.2903 0.027 Uiso 1 1 calc R U . . .
C145 C 0.20553(11) -0.00886(9) 0.34935(10) 0.0335(4) Uani 1 1 d . . . . .
H14D H 0.2588 0.0045 0.3371 0.050 Uiso 1 1 calc R U . B .
H14E H 0.1989 -0.0261 0.3156 0.050 Uiso 1 1 calc R U . . .
H14F H 0.1866 -0.0478 0.3995 0.050 Uiso 1 1 calc R U . . .
C146 C 0.07842(10) 0.03875(11) 0.36416(10) 0.0340(4) Uani 1 1 d . . . . .
H14G H 0.0587 0.0048 0.4163 0.051 Uiso 1 1 calc R U . B .
H14H H 0.0700 0.0158 0.3354 0.051 Uiso 1 1 calc R U . . .
H14I H 0.0528 0.0834 0.3544 0.051 Uiso 1 1 calc R U . . .
C147 C 0.18893(9) 0.03382(9) 0.57840(9) 0.0270(3) Uani 1 1 d . . . B .
H147 H 0.1885 0.0671 0.6011 0.032 Uiso 1 1 calc R U . . .
C148 C 0.26065(12) -0.00331(14) 0.57750(12) 0.0556(6) Uani 1 1 d . . . . .
H14J H 0.2622 -0.0378 0.5570 0.083 Uiso 1 1 calc R U . B .
H14K H 0.2624 -0.0298 0.6275 0.083 Uiso 1 1 calc R U . . .
H14L H 0.3037 0.0336 0.5474 0.083 Uiso 1 1 calc R U . . .
C149 C 0.12087(11) -0.02137(11) 0.62608(10) 0.0397(5) Uani 1 1 d . . . . .
H14M H 0.0754 0.0040 0.6258 0.060 Uiso 1 1 calc R U . B .
H14N H 0.1224 -0.0470 0.6762 0.060 Uiso 1 1 calc R U . . .
H14O H 0.1209 -0.0568 0.6071 0.060 Uiso 1 1 calc R U . . .
C150 C 0.20821(9) 0.28544(8) 0.36923(9) 0.0246(3) Uani 1 1 d . . . B .
H150 H 0.1801 0.3069 0.3335 0.029 Uiso 1 1 calc R U . . .
C151 C 0.29063(11) 0.31235(10) 0.32674(11) 0.0359(4) Uani 1 1 d . . . . .
H15D H 0.3200 0.2927 0.3602 0.054 Uiso 1 1 calc R U . B .
H15E H 0.2967 0.3659 0.3040 0.054 Uiso 1 1 calc R U . . .
H15F H 0.3081 0.2958 0.2887 0.054 Uiso 1 1 calc R U . . .
C152 C 0.17843(10) 0.31406(9) 0.42627(10) 0.0289(4) Uani 1 1 d . . . . .
H15G H 0.1268 0.2931 0.4558 0.043 Uiso 1 1 calc R U . B .
H15H H 0.1799 0.3675 0.4015 0.043 Uiso 1 1 calc R U . . .
H15I H 0.2096 0.3000 0.4580 0.043 Uiso 1 1 calc R U . . .
C161 C 0.63149(9) 0.28429(9) 0.45650(9) 0.0304(4) Uani 1 1 d . . . . .
C162 C 0.57514(10) 0.30508(9) 0.42510(9) 0.0286(4) Uani 1 1 d . . . . .
H162 H 0.5766 0.2949 0.3859 0.034 Uiso 1 1 calc R U . . .
C163 C 0.51684(10) 0.34044(9) 0.45015(10) 0.0302(4) Uani 1 1 d . . . . .
H163 H 0.4790 0.3546 0.4277 0.036 Uiso 1 1 calc R U . . .
C164 C 0.51323(10) 0.35528(9) 0.50740(10) 0.0314(4) Uani 1 1 d . . . . .
H164 H 0.4729 0.3793 0.5246 0.038 Uiso 1 1 calc R U . . .
C165 C 0.56834(11) 0.33504(10) 0.53944(10) 0.0339(4) Uani 1 1 d . . . . .
H165 H 0.5660 0.3448 0.5791 0.041 Uiso 1 1 calc R U . . .
C166 C 0.62762(10) 0.30020(10) 0.51382(10) 0.0349(4) Uani 1 1 d . . . . .
H166 H 0.6659 0.2871 0.5357 0.042 Uiso 1 1 calc R U . . .
C167 C 0.69565(11) 0.24670(12) 0.42875(12) 0.0464(5) Uani 1 1 d . . . . .
H16A H 0.6901 0.2418 0.3873 0.070 Uiso 1 1 calc R U . . .
H16B H 0.6957 0.1981 0.4679 0.070 Uiso 1 1 calc R U . . .
H16C H 0.7429 0.2757 0.4130 0.070 Uiso 1 1 calc R U . . .
C171 C 0.87251(12) 0.20409(13) 0.54264(12) 0.0308(5) Uani 0.88 1 d . U P C 1
C172 C 0.93472(11) 0.19588(11) 0.56543(11) 0.0280(4) Uani 0.88 1 d . U P C 1
H172 H 0.9343 0.2089 0.6027 0.034 Uiso 0.88 1 calc R U P C 1
C173 C 0.99745(11) 0.16891(11) 0.53427(11) 0.0308(4) Uani 0.88 1 d . . P C 1
H173 H 1.0395 0.1631 0.5507 0.037 Uiso 0.88 1 calc R U P C 1
C174 C 0.99950(13) 0.15036(13) 0.47931(12) 0.0318(5) Uani 0.88 1 d . U P C 1
H174 H 1.0425 0.1314 0.4584 0.038 Uiso 0.88 1 calc R U P C 1
C175 C 0.93895(15) 0.15958(15) 0.45533(15) 0.0352(5) Uani 0.88 1 d . U P C 1
H175 H 0.9403 0.1478 0.4171 0.042 Uiso 0.88 1 calc R U P C 1
C176 C 0.87549(12) 0.18622(12) 0.48684(12) 0.0347(5) Uani 0.88 1 d . . P C 1
H176 H 0.8337 0.1922 0.4700 0.042 Uiso 0.88 1 calc R U P C 1
C177 C 0.80380(13) 0.23206(14) 0.57773(13) 0.0481(6) Uani 0.88 1 d . . P C 1
H17D H 0.8098 0.2361 0.6194 0.072 Uiso 0.88 1 calc R U P C 1
H17E H 0.7599 0.1981 0.5946 0.072 Uiso 0.88 1 calc R U P C 1
H17F H 0.7970 0.2803 0.5419 0.072 Uiso 0.88 1 calc R U P C 1
C181 C 0.8850(6) 0.2094(7) 0.5489(6) 0.0246(16) Uiso 0.12 1 d DG U P D 2
C182 C 0.9559(6) 0.1852(7) 0.5429(7) 0.0246(16) Uiso 0.12 1 d DG U P D 2
H182 H 0.9832 0.1895 0.5714 0.030 Uiso 0.12 1 calc R U P D 2
C183 C 0.9869(6) 0.1547(9) 0.4954(8) 0.0289(17) Uiso 0.12 1 d G U P D 2
H183 H 1.0354 0.1382 0.4913 0.035 Uiso 0.12 1 calc R U P D 2
C184 C 0.9471(8) 0.1485(10) 0.4538(8) 0.0326(16) Uiso 0.12 1 d G U P D 2
H184 H 0.9682 0.1276 0.4213 0.039 Uiso 0.12 1 calc R U P D 2
C185 C 0.8762(7) 0.1727(7) 0.4597(7) 0.043(4) Uiso 0.12 1 d G . P D 2
H185 H 0.8489 0.1684 0.4312 0.052 Uiso 0.12 1 calc R U P D 2
C186 C 0.8452(5) 0.2032(6) 0.5072(6) 0.017(2) Uiso 0.12 1 d DG . P D 2
H186 H 0.7967 0.2197 0.5113 0.020 Uiso 0.12 1 calc R U P D 2
C187 C 0.8518(9) 0.2440(10) 0.5990(9) 0.054(5) Uiso 0.12 1 d D . P D 2
H18D H 0.8787 0.2316 0.6343 0.081 Uiso 0.12 1 calc R U P D 2
H18E H 0.7989 0.2256 0.6253 0.081 Uiso 0.12 1 calc R U P D 2
H18F H 0.8560 0.2972 0.5702 0.081 Uiso 0.12 1 calc R U P D 2

loop_
_atom_site_aniso_label
_atom_site_aniso_U_11
_atom_site_aniso_U_22
_atom_site_aniso_U_33
_atom_site_aniso_U_23
_atom_site_aniso_U_13
_atom_site_aniso_U_12
Sn1 0.01600(5) 0.01547(5) 0.02716(6) -0.00703(4) -0.00856(4) 0.00255(4)
S1 0.01605(17) 0.01658(17) 0.0323(2) -0.01118(15) -0.01066(15) 0.00462(13)
S2 0.01635(16) 0.01956(17) 0.02009(18) -0.00787(14) -0.00882(14) 0.00499(13)
C1 0.0167(7) 0.0171(7) 0.0227(7) -0.0066(6) -0.0083(6) 0.0033(5)
C2 0.0199(7) 0.0186(7) 0.0248(8) -0.0091(6) -0.0094(6) 0.0032(6)
C3 0.0208(8) 0.0260(8) 0.0362(9) -0.0141(7) -0.0142(7) 0.0030(6)
C4 0.0192(8) 0.0289(9) 0.0414(10) -0.0155(8) -0.0156(7) 0.0086(6)
C5 0.0228(8) 0.0210(7) 0.0325(9) -0.0120(7) -0.0125(7) 0.0093(6)
C6 0.0198(7) 0.0162(7) 0.0230(7) -0.0065(6) -0.0093(6) 0.0032(6)
C7 0.0185(7) 0.0190(7) 0.0263(8) -0.0110(6) -0.0111(6) 0.0022(6)
C8 0.0210(7) 0.0213(7) 0.0230(8) -0.0087(6) -0.0110(6) 0.0008(6)
C9 0.0245(8) 0.0234(8) 0.0230(8) -0.0118(6) -0.0098(6) 0.0020(6)
C10 0.0223(7) 0.0212(7) 0.0265(8) -0.0125(6) -0.0118(6) 0.0012(6)
C11 0.0223(7) 0.0193(7) 0.0244(8) -0.0094(6) -0.0080(6) -0.0017(6)
C12 0.0190(7) 0.0219(7) 0.0249(8) -0.0115(6) -0.0087(6) -0.0004(6)
C13 0.0322(9) 0.0232(8) 0.0237(8) -0.0076(7) -0.0108(7) 0.0039(7)
C14 0.0333(9) 0.0312(9) 0.0240(8) -0.0056(7) -0.0075(7) 0.0006(7)
C15 0.0409(11) 0.0502(12) 0.0352(11) -0.0033(9) -0.0199(9) 0.0102(9)
C16 0.0324(9) 0.0214(8) 0.0257(8) -0.0124(7) -0.0112(7) 0.0035(6)
C17 0.0387(10) 0.0271(9) 0.0364(10) -0.0163(8) -0.0090(8) 0.0085(7)
C18 0.0419(11) 0.0277(9) 0.0471(11) -0.0221(9) -0.0150(9) -0.0023(8)
C19 0.0231(8) 0.0217(8) 0.0286(8) -0.0134(7) -0.0053(6) -0.0008(6)
C20 0.0322(9) 0.0463(11) 0.0294(9) -0.0208(8) -0.0080(8) 0.0017(8)
C21 0.0213(8) 0.0435(11) 0.0420(11) -0.0243(9) -0.0042(8) -0.0007(7)
C22 0.0175(7) 0.0142(7) 0.0268(8) -0.0088(6) -0.0096(6) 0.0058(5)
C23 0.0174(7) 0.0180(7) 0.0251(8) -0.0090(6) -0.0080(6) 0.0048(6)
C24 0.0216(7) 0.0216(7) 0.0243(8) -0.0109(6) -0.0079(6) 0.0036(6)
C25 0.0235(8) 0.0208(7) 0.0306(9) -0.0127(7) -0.0083(7) 0.0003(6)
C26 0.0258(8) 0.0200(7) 0.0231(8) -0.0070(6) -0.0037(6) -0.0022(6)
C27 0.0236(8) 0.0162(7) 0.0250(8) -0.0086(6) -0.0102(6) 0.0056(6)
C28 0.0168(7) 0.0253(8) 0.0249(8) -0.0100(7) -0.0061(6) 0.0013(6)
C29 0.0255(8) 0.0200(8) 0.0260(8) -0.0065(6) -0.0045(7) -0.0013(6)
C30 0.0224(8) 0.0282(8) 0.0262(8) -0.0104(7) -0.0044(7) 0.0056(6)
C31 0.0307(9) 0.0318(9) 0.0299(9) -0.0163(8) -0.0037(7) -0.0089(7)
C32 0.0327(10) 0.0355(10) 0.0402(10) -0.0132(8) -0.0151(8) -0.0051(8)
C33 0.0368(10) 0.0273(9) 0.0543(12) -0.0215(9) -0.0069(9) -0.0047(8)
C34 0.0280(8) 0.0207(7) 0.0238(8) -0.0093(6) -0.0099(7) 0.0029(6)
C35 0.0330(10) 0.0504(12) 0.0303(9) -0.0222(9) -0.0098(8) 0.0084(8)
C36 0.0391(10) 0.0306(9) 0.0273(9) -0.0090(7) -0.0144(8) 0.0090(8)
C37 0.0170(7) 0.0129(6) 0.0213(7) -0.0090(6) -0.0096(6) 0.0031(5)
C38 0.0216(7) 0.0139(6) 0.0210(7) -0.0088(6) -0.0093(6) 0.0036(5)
C39 0.0273(8) 0.0201(7) 0.0211(7) -0.0082(6) -0.0127(6) 0.0086(6)
C40 0.0238(8) 0.0238(8) 0.0276(8) -0.0137(7) -0.0140(7) 0.0113(6)
C41 0.0186(7) 0.0207(7) 0.0228(7) -0.0128(6) -0.0070(6) 0.0042(6)
C42 0.0187(7) 0.0152(6) 0.0197(7) -0.0098(6) -0.0086(6) 0.0020(5)
C43 0.0189(7) 0.0193(7) 0.0176(7) -0.0063(6) -0.0087(6) 0.0022(6)
C44 0.0169(7) 0.0207(7) 0.0203(7) -0.0092(6) -0.0096(6) 0.0043(6)
C45 0.0204(7) 0.0277(8) 0.0253(8) -0.0128(7) -0.0076(6) 0.0056(6)
C46 0.0187(8) 0.0334(9) 0.0252(8) -0.0072(7) -0.0061(6) 0.0030(7)
C47 0.0242(8) 0.0239(8) 0.0269(8) -0.0029(7) -0.0092(7) -0.0032(6)
C48 0.0287(8) 0.0194(7) 0.0233(8) -0.0056(6) -0.0123(7) 0.0003(6)
C49 0.0191(7) 0.0201(7) 0.0208(7) -0.0108(6) -0.0073(6) 0.0024(6)
C50 0.0251(8) 0.0259(8) 0.0480(11) -0.0236(8) -0.0142(8) 0.0068(7)
C51 0.0253(8) 0.0306(9) 0.0381(10) -0.0123(8) -0.0177(7) 0.0014(7)
C52 0.0255(9) 0.0554(13) 0.0344(10) -0.0111(10) 0.0035(8) 0.0036(9)
C53 0.0276(12) 0.0589(17) 0.0266(12) -0.0080(12) -0.0034(10) -0.0086(12)
C54 0.049(2) 0.149(4) 0.052(2) -0.074(3) 0.0221(16) -0.056(2)
C52B 0.0255(9) 0.0554(13) 0.0344(10) -0.0111(10) 0.0035(8) 0.0036(9)
C53B 0.0276(12) 0.0589(17) 0.0266(12) -0.0080(12) -0.0034(10) -0.0086(12)
C54B 0.039(4) 0.042(4) 0.033(3) -0.014(3) -0.006(3) 0.015(3)
C55 0.0512(12) 0.0176(8) 0.0306(9) -0.0077(7) -0.0108(8) -0.0034(7)
C56 0.075(3) 0.041(2) 0.085(3) -0.041(2) -0.054(2) 0.0207(18)
C57 0.100(2) 0.0421(13) 0.0618(16) -0.0277(12) -0.0459(15) 0.0414(13)
C55B 0.0512(12) 0.0176(8) 0.0306(9) -0.0077(7) -0.0108(8) -0.0034(7)
C56B 0.075(3) 0.041(2) 0.085(3) -0.041(2) -0.054(2) 0.0207(18)
C57B 0.100(2) 0.0421(13) 0.0618(16) -0.0277(12) -0.0459(15) 0.0414(13)
C58 0.0147(6) 0.0187(7) 0.0193(7) -0.0098(6) -0.0062(5) 0.0033(5)
C59 0.0181(7) 0.0229(7) 0.0244(8) -0.0135(6) -0.0100(6) 0.0040(6)
C60 0.0224(7) 0.0287(8) 0.0220(8) -0.0146(7) -0.0104(6) 0.0039(6)
C61 0.0236(8) 0.0243(8) 0.0207(8) -0.0088(6) -0.0089(6) 0.0053(6)
C62 0.0266(8) 0.0190(7) 0.0250(8) -0.0099(6) -0.0090(6) 0.0028(6)
C63 0.0205(7) 0.0197(7) 0.0224(7) -0.0115(6) -0.0074(6) 0.0030(6)
C64 0.0294(8) 0.0225(8) 0.0254(8) -0.0141(7) -0.0130(7) 0.0021(6)
C65 0.0333(9) 0.0333(9) 0.0335(9) -0.0216(8) -0.0005(7) -0.0087(7)
C66 0.0259(8) 0.0281(8) 0.0317(9) -0.0184(7) -0.0132(7) 0.0045(6)
C67 0.0358(9) 0.0242(8) 0.0249(8) -0.0074(7) -0.0134(7) 0.0031(7)
C68 0.0470(13) 0.0699(16) 0.0364(12) 0.0001(11) -0.0165(10) 0.0282(12)
C69 0.0589(13) 0.0333(10) 0.0253(9) -0.0071(8) -0.0118(9) 0.0023(9)
C70 0.0292(8) 0.0186(7) 0.0222(8) -0.0104(6) -0.0084(6) -0.0007(6)
C71 0.0352(9) 0.0280(9) 0.0364(10) -0.0215(8) -0.0125(8) 0.0048(7)
C72 0.0315(9) 0.0329(9) 0.0340(9) -0.0197(8) -0.0146(7) 0.0025(7)
Sn2 0.01414(10) 0.01497(12) 0.0344(2) -0.00498(11) -0.00959(13) 0.00191(7)
Sn2B 0.0136(2) 0.0164(3) 0.0307(5) -0.0033(2) -0.0076(3) 0.00187(19)
S81 0.01539(17) 0.02117(18) 0.0417(2) -0.01880(17) -0.01444(16) 0.00737(14)
S82 0.01524(17) 0.0278(2) 0.02253(19) -0.00882(16) -0.00862(14) 0.00791(14)
C81 0.0146(7) 0.0190(7) 0.0198(7) -0.0090(6) -0.0075(6) 0.0047(5)
C82 0.0173(7) 0.0201(7) 0.0213(7) -0.0106(6) -0.0069(6) 0.0033(6)
C83 0.0167(7) 0.0274(8) 0.0362(9) -0.0170(7) -0.0109(7) 0.0016(6)
C84 0.0163(7) 0.0323(9) 0.0416(10) -0.0193(8) -0.0136(7) 0.0084(6)
C85 0.0186(7) 0.0237(8) 0.0314(9) -0.0144(7) -0.0101(6) 0.0082(6)
C86 0.0164(7) 0.0181(7) 0.0198(7) -0.0087(6) -0.0070(6) 0.0041(5)
C87 0.0173(7) 0.0204(7) 0.0240(8) -0.0127(6) -0.0092(6) 0.0022(6)
C88 0.0195(7) 0.0215(7) 0.0230(8) -0.0118(6) -0.0073(6) -0.0001(6)
C89 0.0269(8) 0.0195(7) 0.0233(8) -0.0094(6) -0.0082(6) -0.0003(6)
C90 0.0252(8) 0.0218(7) 0.0259(8) -0.0142(6) -0.0117(6) 0.0039(6)
C91 0.0239(8) 0.0252(8) 0.0209(7) -0.0131(6) -0.0076(6) 0.0036(6)
C92 0.0201(7) 0.0213(7) 0.0218(7) -0.0102(6) -0.0087(6) 0.0014(6)
C93 0.0233(8) 0.0218(7) 0.0254(8) -0.0125(7) -0.0029(6) -0.0025(6)
C94 0.0315(9) 0.0363(10) 0.0244(8) -0.0147(8) -0.0047(7) -0.0027(7)
C95 0.0219(8) 0.0432(11) 0.0395(10) -0.0234(9) -0.0019(7) -0.0030(7)
C96 0.0366(9) 0.0228(8) 0.0254(8) -0.0143(7) -0.0114(7) 0.0076(7)
C97 0.0370(10) 0.0268(8) 0.0320(9) -0.0150(7) -0.0130(8) 0.0090(7)
C98 0.0509(11) 0.0274(9) 0.0412(10) -0.0222(8) -0.0253(9) 0.0075(8)
C99 0.0335(9) 0.0220(8) 0.0231(8) -0.0098(7) -0.0076(7) 0.0035(7)
C100 0.0365(10) 0.0323(9) 0.0250(9) -0.0073(7) -0.0026(7) -0.0028(8)
C101 0.0462(12) 0.0393(11) 0.0363(11) -0.0037(9) -0.0209(9) 0.0092(9)
C102 0.0157(7) 0.0157(7) 0.0245(7) -0.0103(6) -0.0086(6) 0.0059(5)
C103 0.0194(7) 0.0173(7) 0.0219(7) -0.0101(6) -0.0077(6) 0.0060(6)
C104 0.0214(7) 0.0189(7) 0.0219(8) -0.0093(6) -0.0045(6) 0.0012(6)
C105 0.0172(7) 0.0181(7) 0.0247(8) -0.0103(6) -0.0073(6) 0.0037(6)
C106 0.0177(7) 0.0198(7) 0.0215(7) -0.0102(6) -0.0080(6) 0.0039(6)
C107 0.0166(7) 0.0161(7) 0.0215(7) -0.0082(6) -0.0068(6) 0.0045(5)
C108 0.0258(8) 0.0202(7) 0.0222(8) -0.0108(6) -0.0085(6) 0.0032(6)
C109 0.0325(9) 0.0442(11) 0.0268(9) -0.0207(8) -0.0067(7) 0.0064(8)
C110 0.0399(10) 0.0317(9) 0.0294(9) -0.0152(8) -0.0179(8) 0.0108(8)
C111 0.0229(8) 0.0225(8) 0.0234(8) -0.0120(6) -0.0043(6) -0.0028(6)
C112 0.0250(8) 0.0292(9) 0.0353(9) -0.0126(7) -0.0125(7) -0.0009(7)
C113 0.0334(9) 0.0205(8) 0.0360(10) -0.0118(7) -0.0097(8) -0.0019(7)
C114 0.0176(7) 0.0204(7) 0.0210(7) -0.0077(6) -0.0068(6) 0.0006(6)
C115 0.0326(9) 0.0254(8) 0.0253(9) -0.0033(7) -0.0051(7) 0.0079(7)
C116 0.0436(11) 0.0260(9) 0.0301(10) -0.0096(8) 0.0093(8) 0.0034(8)
C117 0.0127(6) 0.0145(6) 0.0245(7) -0.0094(6) -0.0084(6) 0.0029(5)
C118 0.0159(7) 0.0134(6) 0.0216(7) -0.0072(6) -0.0074(6) 0.0010(5)
C119 0.0196(7) 0.0187(7) 0.0225(8) -0.0070(6) -0.0100(6) 0.0039(6)
C120 0.0175(7) 0.0217(7) 0.0300(8) -0.0110(7) -0.0116(6) 0.0072(6)
C121 0.0156(7) 0.0203(7) 0.0262(8) -0.0122(6) -0.0063(6) 0.0032(6)
C122 0.0167(7) 0.0160(7) 0.0233(7) -0.0106(6) -0.0084(6) 0.0016(5)
C123 0.0155(7) 0.0186(7) 0.0191(7) -0.0068(6) -0.0081(6) 0.0027(5)
C124 0.0181(7) 0.0173(7) 0.0224(7) -0.0083(6) -0.0087(6) 0.0015(5)
C125 0.0179(7) 0.0213(7) 0.0232(8) -0.0088(6) -0.0055(6) -0.0016(6)
C126 0.0170(7) 0.0234(7) 0.0221(7) -0.0095(6) -0.0080(6) 0.0040(6)
C127 0.0220(7) 0.0190(7) 0.0228(8) -0.0098(6) -0.0086(6) 0.0058(6)
C128 0.0190(7) 0.0170(7) 0.0205(7) -0.0064(6) -0.0094(6) 0.0035(5)
C129 0.0238(8) 0.0187(7) 0.0288(8) -0.0117(7) -0.0027(6) -0.0024(6)
C130 0.0322(9) 0.0220(8) 0.0328(9) -0.0127(7) -0.0140(7) 0.0000(7)
C131 0.0323(10) 0.0250(9) 0.0744(15) -0.0250(10) -0.0258(10) 0.0095(7)
C132 0.0215(8) 0.0241(8) 0.0255(8) -0.0131(7) -0.0055(6) 0.0039(6)
C133 0.0202(8) 0.0522(11) 0.0325(9) -0.0237(9) -0.0045(7) 0.0028(8)
C134 0.0303(9) 0.0374(10) 0.0253(9) -0.0144(8) -0.0078(7) 0.0049(7)
C135 0.0229(7) 0.0169(7) 0.0205(7) -0.0073(6) -0.0054(6) 0.0009(6)
C136 0.0318(9) 0.0175(7) 0.0296(8) -0.0093(7) -0.0144(7) 0.0034(6)
C137 0.0256(8) 0.0264(8) 0.0317(9) -0.0056(7) -0.0121(7) -0.0035(7)
C138 0.0140(6) 0.0199(7) 0.0211(7) -0.0099(6) -0.0063(6) 0.0026(5)
C139 0.0165(7) 0.0207(7) 0.0235(8) -0.0115(6) -0.0062(6) 0.0017(6)
C140 0.0236(8) 0.0194(7) 0.0255(8) -0.0090(6) -0.0096(6) 0.0021(6)
C141 0.0198(7) 0.0247(8) 0.0236(8) -0.0091(6) -0.0098(6) 0.0021(6)
C142 0.0213(7) 0.0271(8) 0.0273(8) -0.0156(7) -0.0110(6) 0.0014(6)
C143 0.0169(7) 0.0202(7) 0.0256(8) -0.0117(6) -0.0083(6) 0.0011(6)
C144 0.0270(8) 0.0188(7) 0.0234(8) -0.0110(6) -0.0090(6) 0.0009(6)
C145 0.0457(11) 0.0247(8) 0.0384(10) -0.0196(8) -0.0170(9) 0.0095(8)
C146 0.0294(9) 0.0431(10) 0.0381(10) -0.0260(9) -0.0088(8) -0.0055(8)
C147 0.0291(8) 0.0287(8) 0.0248(8) -0.0104(7) -0.0129(7) 0.0014(7)
C148 0.0395(12) 0.0748(16) 0.0337(11) -0.0063(11) -0.0179(9) 0.0224(11)
C149 0.0395(11) 0.0482(12) 0.0235(9) -0.0097(8) -0.0070(8) -0.0110(9)
C150 0.0288(8) 0.0215(8) 0.0289(8) -0.0131(7) -0.0134(7) 0.0013(6)
C151 0.0373(10) 0.0289(9) 0.0413(11) -0.0188(8) -0.0059(8) -0.0079(8)
C152 0.0347(9) 0.0267(8) 0.0374(10) -0.0200(8) -0.0195(8) 0.0068(7)
C161 0.0232(8) 0.0288(9) 0.0261(9) -0.0040(7) -0.0032(7) -0.0007(7)
C162 0.0300(9) 0.0286(8) 0.0240(8) -0.0086(7) -0.0083(7) -0.0024(7)
C163 0.0251(8) 0.0299(9) 0.0307(9) -0.0081(7) -0.0103(7) -0.0002(7)
C164 0.0290(9) 0.0244(8) 0.0310(9) -0.0082(7) -0.0029(7) -0.0012(7)
C165 0.0386(10) 0.0320(9) 0.0260(9) -0.0099(7) -0.0067(8) -0.0083(8)
C166 0.0307(9) 0.0377(10) 0.0312(9) -0.0056(8) -0.0172(8) -0.0028(8)
C167 0.0314(10) 0.0502(12) 0.0387(11) -0.0104(10) -0.0027(8) 0.0107(9)
C171 0.0229(10) 0.0309(10) 0.0256(10) -0.0049(8) -0.0025(8) 0.0008(8)
C172 0.0270(9) 0.0290(9) 0.0221(9) -0.0086(8) -0.0047(8) 0.0029(8)
C173 0.0238(10) 0.0310(10) 0.0289(10) -0.0075(8) -0.0068(8) 0.0041(8)
C174 0.0312(10) 0.0255(9) 0.0291(11) -0.0103(8) -0.0003(9) 0.0023(8)
C175 0.0385(12) 0.0332(12) 0.0302(10) -0.0142(9) -0.0049(9) -0.0052(9)
C176 0.0267(11) 0.0390(12) 0.0320(11) -0.0094(10) -0.0104(9) -0.0025(9)
C177 0.0295(11) 0.0565(15) 0.0411(13) -0.0145(12) -0.0023(10) 0.0135(11)

loop_
_atom_type_symbol
_atom_type_description
_atom_type_scat_dispersion_real
_atom_type_scat_dispersion_imag
_atom_type_scat_source
C C 0.0033 0.0016 'International Tables Vol C Tables 4.2.6.8 and 6.1.1.4'
H H 0.0000 0.0000 'International Tables Vol C Tables 4.2.6.8 and 6.1.1.4'
S S 0.1246 0.1234 'International Tables Vol C Tables 4.2.6.8 and 6.1.1.4'
Sn Sn -0.6537 1.4246 'International Tables Vol C Tables 4.2.6.8 and 6.1.1.4'

loop_
_geom_angle_atom_site_label_1
_geom_angle_atom_site_label_2
_geom_angle_atom_site_label_3
_geom_angle
S1 Sn1 S2 78.271(13)
C1 S1 Sn1 113.68(5)
C37 S2 Sn1 111.55(5)
C2 C1 C6 119.81(13)
C2 C1 S1 124.29(12)
C6 C1 S1 115.54(11)
C3 C2 C1 118.74(14)
C3 C2 C7 119.48(13)
C1 C2 C7 121.76(13)
C4 C3 C2 121.70(15)
C4 C3 H3 119.2
C2 C3 H3 119.2
C3 C4 C5 119.44(15)
C3 C4 H4 120.3
C5 C4 H4 120.3
C4 C5 C6 120.79(15)
C4 C5 H5 119.6
C6 C5 H5 119.6
C5 C6 C1 119.52(14)
C5 C6 C22 119.95(13)
C1 C6 C22 120.50(13)
C12 C7 C8 119.98(14)
C12 C7 C2 119.64(14)
C8 C7 C2 120.38(13)
C9 C8 C7 118.63(14)
C9 C8 C13 120.29(14)
C7 C8 C13 120.95(14)
C10 C9 C8 122.12(15)
C10 C9 H9 118.9
C8 C9 H9 118.9
C11 C10 C9 117.96(14)
C11 C10 C16 118.87(14)
C9 C10 C16 123.12(14)
C10 C11 C12 122.38(14)
C10 C11 H11 118.8
C12 C11 H11 118.8
C11 C12 C7 118.85(14)
C11 C12 C19 118.27(14)
C7 C12 C19 122.86(14)
C8 C13 C14 114.81(14)
C8 C13 C15 109.16(14)
C14 C13 C15 110.05(15)
C8 C13 H13 107.5
C14 C13 H13 107.5
C15 C13 H13 107.5
C13 C14 H14A 109.5
C13 C14 H14B 109.5
H14A C14 H14B 109.5
C13 C14 H14C 109.5
H14A C14 H14C 109.5
H14B C14 H14C 109.5
C13 C15 H15A 109.5
C13 C15 H15B 109.5
H15A C15 H15B 109.5
C13 C15 H15C 109.5
H15A C15 H15C 109.5
H15B C15 H15C 109.5
C17 C16 C10 113.95(14)
C17 C16 C18 110.59(15)
C10 C16 C18 109.68(14)
C17 C16 H16 107.4
C10 C16 H16 107.4
C18 C16 H16 107.4
C16 C17 H17A 109.5
C16 C17 H17B 109.5
H17A C17 H17B 109.5
C16 C17 H17C 109.5
H17A C17 H17C 109.5
H17B C17 H17C 109.5
C16 C18 H18A 109.5
C16 C18 H18B 109.5
H18A C18 H18B 109.5
C16 C18 H18C 109.5
H18A C18 H18C 109.5
H18B C18 H18C 109.5
C12 C19 C21 111.28(13)
C12 C19 C20 111.17(14)
C21 C19 C20 110.57(14)
C12 C19 H19 107.9
C21 C19 H19 107.9
C20 C19 H19 107.9
C19 C20 H20A 109.5
C19 C20 H20B 109.5
H20A C20 H20B 109.5
C19 C20 H20C 109.5
H20A C20 H20C 109.5
H20B C20 H20C 109.5
C19 C21 H21A 109.5
C19 C21 H21B 109.5
H21A C21 H21B 109.5
C19 C21 H21C 109.5
H21A C21 H21C 109.5
H21B C21 H21C 109.5
C23 C22 C27 120.47(14)
C23 C22 C6 120.49(13)
C27 C22 C6 119.04(14)
C22 C23 C24 118.85(14)
C22 C23 C28 121.31(13)
C24 C23 C28 119.75(14)
C25 C24 C23 121.73(15)
C25 C24 H24 119.1
C23 C24 H24 119.1
C24 C25 C26 118.21(14)
C24 C25 C31 120.39(15)
C26 C25 C31 121.37(15)
C25 C26 C27 122.14(15)
C25 C26 H26 118.9
C27 C26 H26 118.9
C26 C27 C22 118.60(14)
C26 C27 C34 120.37(14)
C22 C27 C34 121.03(14)
C23 C28 C30 113.32(13)
C23 C28 C29 110.04(13)
C30 C28 C29 109.99(13)
C23 C28 H28 107.8
C30 C28 H28 107.8
C29 C28 H28 107.8
C28 C29 H29A 109.5
C28 C29 H29B 109.5
H29A C29 H29B 109.5
C28 C29 H29C 109.5
H29A C29 H29C 109.5
H29B C29 H29C 109.5
C28 C30 H30A 109.5
C28 C30 H30B 109.5
H30A C30 H30B 109.5
C28 C30 H30C 109.5
H30A C30 H30C 109.5
H30B C30 H30C 109.5
C25 C31 C32 110.56(14)
C25 C31 C33 112.15(15)
C32 C31 C33 111.14(15)
C25 C31 H31 107.6
C32 C31 H31 107.6
C33 C31 H31 107.6
C31 C32 H32A 109.5
C31 C32 H32B 109.5
H32A C32 H32B 109.5
C31 C32 H32C 109.5
H32A C32 H32C 109.5
H32B C32 H32C 109.5
C31 C33 H33A 109.5
C31 C33 H33B 109.5
H33A C33 H33B 109.5
C31 C33 H33C 109.5
H33A C33 H33C 109.5
H33B C33 H33C 109.5
C27 C34 C36 110.34(13)
C27 C34 C35 113.38(14)
C36 C34 C35 111.05(14)
C27 C34 H34 107.3
C36 C34 H34 107.3
C35 C34 H34 107.3
C34 C35 H35A 109.5
C34 C35 H35B 109.5
H35A C35 H35B 109.5
C34 C35 H35C 109.5
H35A C35 H35C 109.5
H35B C35 H35C 109.5
C34 C36 H36A 109.5
C34 C36 H36B 109.5
H36A C36 H36B 109.5
C34 C36 H36C 109.5
H36A C36 H36C 109.5
H36B C36 H36C 109.5
C42 C37 C38 119.54(13)
C42 C37 S2 116.05(11)
C38 C37 S2 124.00(11)
C39 C38 C37 118.66(14)
C39 C38 C43 118.29(13)
C37 C38 C43 123.04(13)
C40 C39 C38 122.00(14)
C40 C39 H39 119.0
C38 C39 H39 119.0
C39 C40 C41 118.96(14)
C39 C40 H40 120.5
C41 C40 H40 120.5
C40 C41 C42 120.94(14)
C40 C41 H41 119.5
C42 C41 H41 119.5
C41 C42 C37 119.80(13)
C41 C42 C58 119.73(13)
C37 C42 C58 120.29(13)
C48 C43 C44 119.89(14)
C48 C43 C38 119.89(14)
C44 C43 C38 120.17(13)
C45 C44 C43 118.22(14)
C45 C44 C49 121.01(14)
C43 C44 C49 120.55(13)
C44 C45 C46 122.64(15)
C44 C45 H45 118.7
C46 C45 H45 118.7
C47 C46 C45 117.99(15)
C47 C46 C52 121.95(16)
C45 C46 C52 119.87(17)
C46 C47 C48 122.08(15)
C46 C47 H47 119.0
C48 C47 H47 119.0
C47 C48 C43 119.12(15)
C47 C48 C55 119.26(15)
C43 C48 C55 121.61(15)
C44 C49 C51 109.29(12)
C44 C49 C50 114.54(13)
C51 C49 C50 110.12(13)
C44 C49 H49 107.5
C51 C49 H49 107.5
C50 C49 H49 107.5
C49 C50 H50A 109.5
C49 C50 H50B 109.5
H50A C50 H50B 109.5
C49 C50 H50C 109.5
H50A C50 H50C 109.5
H50B C50 H50C 109.5
C49 C51 H51A 109.5
C49 C51 H51B 109.5
H51A C51 H51B 109.5
C49 C51 H51C 109.5
H51A C51 H51C 109.5
H51B C51 H51C 109.5
C53 C52 C46 118.2(2)
C53 C52 C54 111.6(2)
C46 C52 C54 109.12(18)
C53 C52 H52 105.7
C46 C52 H52 105.7
C54 C52 H52 105.7
C52 C53 H53A 109.5
C52 C53 H53B 109.5
H53A C53 H53B 109.5
C52 C53 H53C 109.5
H53A C53 H53C 109.5
H53B C53 H53C 109.5
C52 C54 H54A 109.5
C52 C54 H54B 109.5
H54A C54 H54B 109.5
C52 C54 H54C 109.5
H54A C54 H54C 109.5
H54B C54 H54C 109.5
H53D C53B H53E 109.5
H53D C53B H53F 109.5
H53E C53B H53F 109.5
H54D C54B H54E 109.5
H54D C54B H54F 109.5
H54E C54B H54F 109.5
C56 C55 C57 122.5(3)
C56 C55 C48 115.9(3)
C57 C55 C48 113.30(16)
C56 C55 H55 99.6
C57 C55 H55 99.6
C48 C55 H55 99.6
C55 C56 H56A 109.5
C55 C56 H56B 109.5
H56A C56 H56B 109.5
C55 C56 H56C 109.5
H56A C56 H56C 109.5
H56B C56 H56C 109.5
C55 C57 H57A 109.5
C55 C57 H57B 109.5
H57A C57 H57B 109.5
C55 C57 H57C 109.5
H57A C57 H57C 109.5
H57B C57 H57C 109.5
H56D C56B H56E 109.5
H56D C56B H56F 109.5
H56E C56B H56F 109.5
C59 C58 C63 120.26(14)
C59 C58 C42 121.63(13)
C63 C58 C42 118.12(13)
C60 C59 C58 118.74(14)
C60 C59 C64 121.25(13)
C58 C59 C64 120.00(13)
C61 C60 C59 121.72(14)
C61 C60 H60 119.1
C59 C60 H60 119.1
C62 C61 C60 118.23(14)
C62 C61 C67 119.08(14)
C60 C61 C67 122.64(14)
C61 C62 C63 122.18(14)
C61 C62 H62 118.9
C63 C62 H62 118.9
C62 C63 C58 118.83(14)
C62 C63 C70 119.72(13)
C58 C63 C70 121.36(13)
C59 C64 C66 113.38(13)
C59 C64 C65 110.87(13)
C66 C64 C65 111.23(13)
C59 C64 H64 107.0
C66 C64 H64 107.0
C65 C64 H64 107.0
C64 C65 H65A 109.5
C64 C65 H65B 109.5
H65A C65 H65B 109.5
C64 C65 H65C 109.5
H65A C65 H65C 109.5
H65B C65 H65C 109.5
C64 C66 H66A 109.5
C64 C66 H66B 109.5
H66A C66 H66B 109.5
C64 C66 H66C 109.5
H66A C66 H66C 109.5
H66B C66 H66C 109.5
C69 C67 C68 110.88(17)
C69 C67 C61 114.27(14)
C68 C67 C61 109.71(15)
C69 C67 H67 107.2
C68 C67 H67 107.2
C61 C67 H67 107.2
C67 C68 H68A 109.5
C67 C68 H68B 109.5
H68A C68 H68B 109.5
C67 C68 H68C 109.5
H68A C68 H68C 109.5
H68B C68 H68C 109.5
C67 C69 H69A 109.5
C67 C69 H69B 109.5
H69A C69 H69B 109.5
C67 C69 H69C 109.5
H69A C69 H69C 109.5
H69B C69 H69C 109.5
C63 C70 C71 113.10(13)
C63 C70 C72 109.44(13)
C71 C70 C72 111.76(13)
C63 C70 H70 107.4
C71 C70 H70 107.4
C72 C70 H70 107.4
C70 C71 H71A 109.5
C70 C71 H71B 109.5
H71A C71 H71B 109.5
C70 C71 H71C 109.5
H71A C71 H71C 109.5
H71B C71 H71C 109.5
C70 C72 H72A 109.5
C70 C72 H72B 109.5
H72A C72 H72B 109.5
C70 C72 H72C 109.5
H72A C72 H72C 109.5
H72B C72 H72C 109.5
S82 Sn2 S81 77.871(19)
S81 Sn2B S82 78.31(4)
C81 S81 Sn2B 114.74(6)
C81 S81 Sn2 113.29(5)
C117 S82 Sn2 112.45(5)
C117 S82 Sn2B 111.43(6)
C82 C81 C86 120.02(13)
C82 C81 S81 124.34(11)
C86 C81 S81 115.27(11)
C83 C82 C81 118.66(14)
C83 C82 C87 119.44(13)
C81 C82 C87 121.88(13)
C84 C83 C82 121.55(14)
C84 C83 H83 119.2
C82 C83 H83 119.2
C83 C84 C85 119.60(14)
C83 C84 H84 120.2
C85 C84 H84 120.2
C84 C85 C86 120.62(14)
C84 C85 H85 119.7
C86 C85 H85 119.7
C85 C86 C81 119.49(13)
C85 C86 C102 120.21(13)
C81 C86 C102 120.24(13)
C88 C87 C92 119.85(13)
C88 C87 C82 120.69(13)
C92 C87 C82 119.45(13)
C89 C88 C87 119.13(14)
C89 C88 C93 118.53(14)
C87 C88 C93 122.34(13)
C90 C89 C88 122.05(15)
C90 C89 H89 119.0
C88 C89 H89 119.0
C89 C90 C91 118.02(14)
C89 C90 C96 121.49(14)
C91 C90 C96 120.47(14)
C90 C91 C92 122.37(15)
C90 C91 H91 118.8
C92 C91 H91 118.8
C91 C92 C87 118.53(14)
C91 C92 C99 119.70(14)
C87 C92 C99 121.60(14)
C88 C93 C94 112.29(14)
C88 C93 C95 110.95(13)
C94 C93 C95 109.90(14)
C88 C93 H93 107.8
C94 C93 H93 107.8
C95 C93 H93 107.8
C93 C94 H94A 109.5
C93 C94 H94B 109.5
H94A C94 H94B 109.5
C93 C94 H94C 109.5
H94A C94 H94C 109.5
H94B C94 H94C 109.5
C93 C95 H95A 109.5
C93 C95 H95B 109.5
H95A C95 H95B 109.5
C93 C95 H95C 109.5
H95A C95 H95C 109.5
H95B C95 H95C 109.5
C90 C96 C98 111.18(14)
C90 C96 C97 111.57(13)
C98 C96 C97 111.13(14)
C90 C96 H96 107.6
C98 C96 H96 107.6
C97 C96 H96 107.6
C96 C97 H97A 109.5
C96 C97 H97B 109.5
H97A C97 H97B 109.5
C96 C97 H97C 109.5
H97A C97 H97C 109.5
H97B C97 H97C 109.5
C96 C98 H98A 109.5
C96 C98 H98B 109.5
H98A C98 H98B 109.5
C96 C98 H98C 109.5
H98A C98 H98C 109.5
H98B C98 H98C 109.5
C92 C99 C100 114.02(14)
C92 C99 C101 109.48(14)
C100 C99 C101 110.34(15)
C92 C99 H99 107.6
C100 C99 H99 107.6
C101 C99 H99 107.6
C99 C100 H10A 109.5
C99 C100 H10B 109.5
H10A C100 H10B 109.5
C99 C100 H10C 109.5
H10A C100 H10C 109.5
H10B C100 H10C 109.5
C99 C101 H10D 109.5
C99 C101 H10E 109.5
H10D C101 H10E 109.5
C99 C101 H10F 109.5
H10D C101 H10F 109.5
H10E C101 H10F 109.5
C107 C102 C103 120.33(13)
C107 C102 C86 120.85(13)
C103 C102 C86 118.80(13)
C104 C103 C102 118.62(14)
C104 C103 C108 119.98(14)
C102 C103 C108 121.40(13)
C105 C104 C103 122.08(14)
C105 C104 H104 119.0
C103 C104 H104 119.0
C104 C105 C106 118.17(14)
C104 C105 C111 121.82(14)
C106 C105 C111 119.97(14)
C105 C106 C107 121.79(14)
C105 C106 H106 119.1
C107 C106 H106 119.1
C106 C107 C102 118.98(14)
C106 C107 C114 120.08(13)
C102 C107 C114 120.90(13)
C103 C108 C110 111.14(13)
C103 C108 C109 112.56(13)
C110 C108 C109 110.92(14)
C103 C108 H108 107.3
C110 C108 H108 107.3
C109 C108 H108 107.3
C108 C109 H10G 109.5
C108 C109 H10H 109.5
H10G C109 H10H 109.5
C108 C109 H10I 109.5
H10G C109 H10I 109.5
H10H C109 H10I 109.5
C108 C110 H11A 109.5
C108 C110 H11B 109.5
H11A C110 H11B 109.5
C108 C110 H11C 109.5
H11A C110 H11C 109.5
H11B C110 H11C 109.5
C105 C111 C113 113.01(13)
C105 C111 C112 110.43(13)
C113 C111 C112 110.80(13)
C105 C111 H111 107.4
C113 C111 H111 107.4
C112 C111 H111 107.4
C111 C112 H11D 109.5
C111 C112 H11E 109.5
H11D C112 H11E 109.5
C111 C112 H11F 109.5
H11D C112 H11F 109.5
H11E C112 H11F 109.5
C111 C113 H11G 109.5
C111 C113 H11H 109.5
H11G C113 H11H 109.5
C111 C113 H11I 109.5
H11G C113 H11I 109.5
H11H C113 H11I 109.5
C115 C114 C116 109.81(14)
C115 C114 C107 110.68(13)
C116 C114 C107 112.97(13)
C115 C114 H114 107.7
C116 C114 H114 107.7
C107 C114 H114 107.7
C114 C115 H11J 109.5
C114 C115 H11K 109.5
H11J C115 H11K 109.5
C114 C115 H11L 109.5
H11J C115 H11L 109.5
H11K C115 H11L 109.5
C114 C116 H11M 109.5
C114 C116 H11N 109.5
H11M C116 H11N 109.5
C114 C116 H11O 109.5
H11M C116 H11O 109.5
H11N C116 H11O 109.5
C122 C117 C118 120.03(13)
C122 C117 S82 116.00(11)
C118 C117 S82 123.53(11)
C119 C118 C117 118.27(13)
C119 C118 C123 119.26(13)
C117 C118 C123 122.44(13)
C120 C119 C118 121.93(14)
C120 C119 H119 119.0
C118 C119 H119 119.0
C121 C120 C119 119.29(14)
C121 C120 H120 120.4
C119 C120 H120 120.4
C120 C121 C122 120.71(14)
C120 C121 H121 119.6
C122 C121 H121 119.6
C121 C122 C117 119.72(14)
C121 C122 C138 120.46(13)
C117 C122 C138 119.74(13)
C124 C123 C128 119.63(14)
C124 C123 C118 120.21(13)
C128 C123 C118 120.12(13)
C125 C124 C123 119.12(14)
C125 C124 C129 120.02(13)
C123 C124 C129 120.83(13)
C126 C125 C124 122.19(14)
C126 C125 H125 118.9
C124 C125 H125 118.9
C127 C126 C125 117.68(14)
C127 C126 C132 120.70(14)
C125 C126 C132 121.56(14)
C126 C127 C128 122.43(14)
C126 C127 H127 118.8
C128 C127 H127 118.8
C127 C128 C123 118.91(14)
C127 C128 C135 119.35(13)
C123 C128 C135 121.57(13)
C131 C129 C124 110.74(14)
C131 C129 C130 109.34(13)
C124 C129 C130 112.96(13)
C131 C129 H129 107.9
C124 C129 H129 107.9
C130 C129 H129 107.9
C129 C130 H13A 109.5
C129 C130 H13B 109.5
H13A C130 H13B 109.5
C129 C130 H13C 109.5
H13A C130 H13C 109.5
H13B C130 H13C 109.5
C129 C131 H13D 109.5
C129 C131 H13E 109.5
H13D C131 H13E 109.5
C129 C131 H13F 109.5
H13D C131 H13F 109.5
H13E C131 H13F 109.5
C126 C132 C133 112.27(13)
C126 C132 C134 111.09(13)
C133 C132 C134 110.62(14)
C126 C132 H132 107.5
C133 C132 H132 107.5
C134 C132 H132 107.5
C132 C133 H13G 109.5
C132 C133 H13H 109.5
H13G C133 H13H 109.5
C132 C133 H13I 109.5
H13G C133 H13I 109.5
H13H C133 H13I 109.5
C132 C134 H13J 109.5
C132 C134 H13K 109.5
H13J C134 H13K 109.5
C132 C134 H13L 109.5
H13J C134 H13L 109.5
H13K C134 H13L 109.5
C128 C135 C137 109.45(12)
C128 C135 C136 113.19(13)
C137 C135 C136 110.45(13)
C128 C135 H135 107.9
C137 C135 H135 107.9
C136 C135 H135 107.9
C135 C136 H13M 109.5
C135 C136 H13N 109.5
H13M C136 H13N 109.5
C135 C136 H13O 109.5
H13M C136 H13O 109.5
H13N C136 H13O 109.5
C135 C137 H13P 109.5
C135 C137 H13Q 109.5
H13P C137 H13Q 109.5
C135 C137 H13R 109.5
H13P C137 H13R 109.5
H13Q C137 H13R 109.5
C143 C138 C139 120.45(14)
C143 C138 C122 120.63(13)
C139 C138 C122 118.91(13)
C140 C139 C138 118.83(14)
C140 C139 C144 120.22(13)
C138 C139 C144 120.91(13)
C139 C140 C141 121.87(14)
C139 C140 H140 119.1
C141 C140 H140 119.1
C142 C141 C140 118.14(14)
C142 C141 C147 120.28(14)
C140 C141 C147 121.57(14)
C141 C142 C143 122.24(14)
C141 C142 H142 118.9
C143 C142 H142 118.9
C142 C143 C138 118.46(14)
C142 C143 C150 121.07(13)
C138 C143 C150 120.44(14)
C139 C144 C145 113.02(13)
C139 C144 C146 110.03(13)
C145 C144 C146 111.19(14)
C139 C144 H144 107.4
C145 C144 H144 107.4
C146 C144 H144 107.4
C144 C145 H14D 109.5
C144 C145 H14E 109.5
H14D C145 H14E 109.5
C144 C145 H14F 109.5
H14D C145 H14F 109.5
H14E C145 H14F 109.5
C144 C146 H14G 109.5
C144 C146 H14H 109.5
H14G C146 H14H 109.5
C144 C146 H14I 109.5
H14G C146 H14I 109.5
H14H C146 H14I 109.5
C148 C147 C149 111.13(17)
C148 C147 C141 111.57(15)
C149 C147 C141 112.52(14)
C148 C147 H147 107.1
C149 C147 H147 107.1
C141 C147 H147 107.1
C147 C148 H14J 109.5
C147 C148 H14K 109.5
H14J C148 H14K 109.5
C147 C148 H14L 109.5
H14J C148 H14L 109.5
H14K C148 H14L 109.5
C147 C149 H14M 109.5
C147 C149 H14N 109.5
H14M C149 H14N 109.5
C147 C149 H14O 109.5
H14M C149 H14O 109.5
H14N C149 H14O 109.5
C151 C150 C143 110.85(14)
C151 C150 C152 110.48(13)
C143 C150 C152 113.70(14)
C151 C150 H150 107.2
C143 C150 H150 107.2
C152 C150 H150 107.2
C150 C151 H15D 109.5
C150 C151 H15E 109.5
H15D C151 H15E 109.5
C150 C151 H15F 109.5
H15D C151 H15F 109.5
H15E C151 H15F 109.5
C150 C152 H15G 109.5
C150 C152 H15H 109.5
H15G C152 H15H 109.5
C150 C152 H15I 109.5
H15G C152 H15I 109.5
H15H C152 H15I 109.5
C162 C161 C166 118.01(17)
C162 C161 C167 121.11(18)
C166 C161 C167 120.87(17)
C163 C162 C161 120.91(17)
C163 C162 H162 119.5
C161 C162 H162 119.5
C164 C163 C162 120.54(17)
C164 C163 H163 119.7
C162 C163 H163 119.7
C165 C164 C163 119.55(17)
C165 C164 H164 120.2
C163 C164 H164 120.2
C164 C165 C166 120.09(17)
C164 C165 H165 120.0
C166 C165 H165 120.0
C161 C166 C165 120.89(17)
C161 C166 H166 119.6
C165 C166 H166 119.6
C161 C167 H16A 109.5
C161 C167 H16B 109.5
H16A C167 H16B 109.5
C161 C167 H16C 109.5
H16A C167 H16C 109.5
H16B C167 H16C 109.5
C172 C171 C176 118.4(2)
C172 C171 C177 120.3(2)
C176 C171 C177 121.2(2)
C173 C172 C171 120.5(2)
C173 C172 H172 119.8
C171 C172 H172 119.8
C172 C173 C174 120.6(2)
C172 C173 H173 119.7
C174 C173 H173 119.7
C175 C174 C173 119.4(2)
C175 C174 H174 120.3
C173 C174 H174 120.3
C174 C175 C176 120.2(2)
C174 C175 H175 119.9
C176 C175 H175 119.9
C171 C176 C175 120.8(2)
C171 C176 H176 119.6
C175 C176 H176 119.6
C171 C177 H17D 109.5
C171 C177 H17E 109.5
H17D C177 H17E 109.5
C171 C177 H17F 109.5
H17D C177 H17F 109.5
H17E C177 H17F 109.5
C182 C181 C186 120.0
C182 C181 C187 120.3(4)
C186 C181 C187 119.7(4)
C183 C182 C181 120.0
C183 C182 H182 120.0
C181 C182 H182 120.0
C184 C183 C182 120.0
C184 C183 H183 120.0
C182 C183 H183 120.0
C185 C184 C183 120.0
C185 C184 H184 120.0
C183 C184 H184 120.0
C184 C185 C186 120.0
C184 C185 H185 120.0
C186 C185 H185 120.0
C185 C186 C181 120.0
C185 C186 H186 120.0
C181 C186 H186 120.0
C181 C187 H18D 109.5
C181 C187 H18E 109.5
H18D C187 H18E 109.5
C181 C187 H18F 109.5
H18D C187 H18F 109.5
H18E C187 H18F 109.5

loop_
_geom_bond_atom_site_label_1
_geom_bond_atom_site_label_2
_geom_bond_distance
Sn1 S1 2.4724(4)
Sn1 S2 2.4814(4)
S1 C1 1.7757(15)
S2 C37 1.7768(14)
C1 C2 1.408(2)
C1 C6 1.414(2)
C2 C3 1.397(2)
C2 C7 1.498(2)
C3 C4 1.385(2)
C3 H3 0.9500
C4 C5 1.388(2)
C4 H4 0.9500
C5 C6 1.394(2)
C5 H5 0.9500
C6 C22 1.502(2)
C7 C12 1.405(2)
C7 C8 1.418(2)
C8 C9 1.398(2)
C8 C13 1.523(2)
C9 C10 1.394(2)
C9 H9 0.9500
C10 C11 1.387(2)
C10 C16 1.524(2)
C11 C12 1.398(2)
C11 H11 0.9500
C12 C19 1.525(2)
C13 C14 1.525(2)
C13 C15 1.536(2)
C13 H13 1.0000
C14 H14A 0.9800
C14 H14B 0.9800
C14 H14C 0.9800
C15 H15A 0.9800
C15 H15B 0.9800
C15 H15C 0.9800
C16 C17 1.522(2)
C16 C18 1.532(2)
C16 H16 1.0000
C17 H17A 0.9800
C17 H17B 0.9800
C17 H17C 0.9800
C18 H18A 0.9800
C18 H18B 0.9800
C18 H18C 0.9800
C19 C21 1.526(2)
C19 C20 1.529(2)
C19 H19 1.0000
C20 H20A 0.9800
C20 H20B 0.9800
C20 H20C 0.9800
C21 H21A 0.9800
C21 H21B 0.9800
C21 H21C 0.9800
C22 C23 1.399(2)
C22 C27 1.409(2)
C23 C24 1.401(2)
C23 C28 1.527(2)
C24 C25 1.391(2)
C24 H24 0.9500
C25 C26 1.391(2)
C25 C31 1.521(2)
C26 C27 1.392(2)
C26 H26 0.9500
C27 C34 1.518(2)
C28 C30 1.529(2)
C28 C29 1.535(2)
C28 H28 1.0000
C29 H29A 0.9800
C29 H29B 0.9800
C29 H29C 0.9800
C30 H30A 0.9800
C30 H30B 0.9800
C30 H30C 0.9800
C31 C32 1.528(3)
C31 C33 1.532(3)
C31 H31 1.0000
C32 H32A 0.9800
C32 H32B 0.9800
C32 H32C 0.9800
C33 H33A 0.9800
C33 H33B 0.9800
C33 H33C 0.9800
C34 C36 1.529(2)
C34 C35 1.531(2)
C34 H34 1.0000
C35 H35A 0.9800
C35 H35B 0.9800
C35 H35C 0.9800
C36 H36A 0.9800
C36 H36B 0.9800
C36 H36C 0.9800
C37 C42 1.407(2)
C37 C38 1.407(2)
C38 C39 1.399(2)
C38 C43 1.496(2)
C39 C40 1.382(2)
C39 H39 0.9500
C40 C41 1.386(2)
C40 H40 0.9500
C41 C42 1.395(2)
C41 H41 0.9500
C42 C58 1.497(2)
C43 C48 1.409(2)
C43 C44 1.420(2)
C44 C45 1.391(2)
C44 C49 1.521(2)
C45 C46 1.396(2)
C45 H45 0.9500
C46 C47 1.382(3)
C46 C52 1.526(2)
C47 C48 1.396(2)
C47 H47 0.9500
C48 C55 1.526(2)
C49 C51 1.526(2)
C49 C50 1.527(2)
C49 H49 1.0000
C50 H50A 0.9800
C50 H50B 0.9800
C50 H50C 0.9800
C51 H51A 0.9800
C51 H51B 0.9800
C51 H51C 0.9800
C52 C53 1.450(3)
C52 C54 1.548(4)
C52 H52 1.0000
C53 H53A 0.9800
C53 H53B 0.9800
C53 H53C 0.9800
C54 H54A 0.9800
C54 H54B 0.9800
C54 H54C 0.9800
C53B H53D 0.9800
C53B H53E 0.9800
C53B H53F 0.9800
C54B H54D 0.9800
C54B H54E 0.9800
C54B H54F 0.9800
C55 C56 1.464(5)
C55 C57 1.482(3)
C55 H55 1.0000
C56 H56A 0.9800
C56 H56B 0.9800
C56 H56C 0.9800
C57 H57A 0.9800
C57 H57B 0.9800
C57 H57C 0.9800
C56B H56D 0.9800
C56B H56E 0.9800
C56B H56F 0.9800
C58 C59 1.404(2)
C58 C63 1.406(2)
C59 C60 1.397(2)
C59 C64 1.525(2)
C60 C61 1.396(2)
C60 H60 0.9500
C61 C62 1.383(2)
C61 C67 1.526(2)
C62 C63 1.392(2)
C62 H62 0.9500
C63 C70 1.521(2)
C64 C66 1.527(2)
C64 C65 1.529(2)
C64 H64 1.0000
C65 H65A 0.9800
C65 H65B 0.9800
C65 H65C 0.9800
C66 H66A 0.9800
C66 H66B 0.9800
C66 H66C 0.9800
C67 C69 1.510(3)
C67 C68 1.523(3)
C67 H67 1.0000
C68 H68A 0.9800
C68 H68B 0.9800
C68 H68C 0.9800
C69 H69A 0.9800
C69 H69B 0.9800
C69 H69C 0.9800
C70 C71 1.527(2)
C70 C72 1.537(2)
C70 H70 1.0000
C71 H71A 0.9800
C71 H71B 0.9800
C71 H71C 0.9800
C72 H72A 0.9800
C72 H72B 0.9800
C72 H72C 0.9800
Sn2 S82 2.4114(6)
Sn2 S81 2.4919(6)
Sn2B S81 2.3530(12)
Sn2B S82 2.5235(12)
S81 C81 1.7704(14)
S82 C117 1.7743(14)
C81 C82 1.406(2)
C81 C86 1.413(2)
C82 C83 1.397(2)
C82 C87 1.498(2)
C83 C84 1.386(2)
C83 H83 0.9500
C84 C85 1.388(2)
C84 H84 0.9500
C85 C86 1.393(2)
C85 H85 0.9500
C86 C102 1.498(2)
C87 C88 1.406(2)
C87 C92 1.418(2)
C88 C89 1.396(2)
C88 C93 1.527(2)
C89 C90 1.389(2)
C89 H89 0.9500
C90 C91 1.391(2)
C90 C96 1.517(2)
C91 C92 1.395(2)
C91 H91 0.9500
C92 C99 1.520(2)
C93 C94 1.528(2)
C93 C95 1.529(2)
C93 H93 1.0000
C94 H94A 0.9800
C94 H94B 0.9800
C94 H94C 0.9800
C95 H95A 0.9800
C95 H95B 0.9800
C95 H95C 0.9800
C96 C98 1.526(2)
C96 C97 1.528(2)
C96 H96 1.0000
C97 H97A 0.9800
C97 H97B 0.9800
C97 H97C 0.9800
C98 H98A 0.9800
C98 H98B 0.9800
C98 H98C 0.9800
C99 C100 1.528(2)
C99 C101 1.533(3)
C99 H99 1.0000
C100 H10A 0.9800
C100 H10B 0.9800
C100 H10C 0.9800
C101 H10D 0.9800
C101 H10E 0.9800
C101 H10F 0.9800
C102 C107 1.400(2)
C102 C103 1.409(2)
C103 C104 1.394(2)
C103 C108 1.521(2)
C104 C105 1.391(2)
C104 H104 0.9500
C105 C106 1.392(2)
C105 C111 1.523(2)
C106 C107 1.396(2)
C106 H106 0.9500
C107 C114 1.524(2)
C108 C110 1.528(2)
C108 C109 1.534(2)
C108 H108 1.0000
C109 H10G 0.9800
C109 H10H 0.9800
C109 H10I 0.9800
C110 H11A 0.9800
C110 H11B 0.9800
C110 H11C 0.9800
C111 C113 1.528(2)
C111 C112 1.531(2)
C111 H111 1.0000
C112 H11D 0.9800
C112 H11E 0.9800
C112 H11F 0.9800
C113 H11G 0.9800
C113 H11H 0.9800
C113 H11I 0.9800
C114 C115 1.523(2)
C114 C116 1.524(2)
C114 H114 1.0000
C115 H11J 0.9800
C115 H11K 0.9800
C115 H11L 0.9800
C116 H11M 0.9800
C116 H11N 0.9800
C116 H11O 0.9800
C117 C122 1.408(2)
C117 C118 1.409(2)
C118 C119 1.398(2)
C118 C123 1.497(2)
C119 C120 1.388(2)
C119 H119 0.9500
C120 C121 1.385(2)
C120 H120 0.9500
C121 C122 1.394(2)
C121 H121 0.9500
C122 C138 1.496(2)
C123 C124 1.410(2)
C123 C128 1.410(2)
C124 C125 1.394(2)
C124 C129 1.525(2)
C125 C126 1.392(2)
C125 H125 0.9500
C126 C127 1.390(2)
C126 C132 1.520(2)
C127 C128 1.394(2)
C127 H127 0.9500
C128 C135 1.521(2)
C129 C131 1.524(2)
C129 C130 1.528(2)
C129 H129 1.0000
C130 H13A 0.9800
C130 H13B 0.9800
C130 H13C 0.9800
C131 H13D 0.9800
C131 H13E 0.9800
C131 H13F 0.9800
C132 C133 1.523(2)
C132 C134 1.527(2)
C132 H132 1.0000
C133 H13G 0.9800
C133 H13H 0.9800
C133 H13I 0.9800
C134 H13J 0.9800
C134 H13K 0.9800
C134 H13L 0.9800
C135 C137 1.531(2)
C135 C136 1.532(2)
C135 H135 1.0000
C136 H13M 0.9800
C136 H13N 0.9800
C136 H13O 0.9800
C137 H13P 0.9800
C137 H13Q 0.9800
C137 H13R 0.9800
C138 C143 1.403(2)
C138 C139 1.412(2)
C139 C140 1.389(2)
C139 C144 1.526(2)
C140 C141 1.393(2)
C140 H140 0.9500
C141 C142 1.392(2)
C141 C147 1.519(2)
C142 C143 1.395(2)
C142 H142 0.9500
C143 C150 1.526(2)
C144 C145 1.527(2)
C144 C146 1.529(2)
C144 H144 1.0000
C145 H14D 0.9800
C145 H14E 0.9800
C145 H14F 0.9800
C146 H14G 0.9800
C146 H14H 0.9800
C146 H14I 0.9800
C147 C148 1.516(3)
C147 C149 1.517(2)
C147 H147 1.0000
C148 H14J 0.9800
C148 H14K 0.9800
C148 H14L 0.9800
C149 H14M 0.9800
C149 H14N 0.9800
C149 H14O 0.9800
C150 C151 1.526(2)
C150 C152 1.529(2)
C150 H150 1.0000
C151 H15D 0.9800
C151 H15E 0.9800
C151 H15F 0.9800
C152 H15G 0.9800
C152 H15H 0.9800
C152 H15I 0.9800
C161 C162 1.387(2)
C161 C166 1.392(3)
C161 C167 1.506(3)
C162 C163 1.383(3)
C162 H162 0.9500
C163 C164 1.378(3)
C163 H163 0.9500
C164 C165 1.374(3)
C164 H164 0.9500
C165 C166 1.392(3)
C165 H165 0.9500
C166 H166 0.9500
C167 H16A 0.9800
C167 H16B 0.9800
C167 H16C 0.9800
C171 C172 1.387(3)
C171 C176 1.390(3)
C171 C177 1.506(3)
C172 C173 1.384(3)
C172 H172 0.9500
C173 C174 1.386(3)
C173 H173 0.9500
C174 C175 1.371(3)
C174 H174 0.9500
C175 C176 1.393(3)
C175 H175 0.9500
C176 H176 0.9500
C177 H17D 0.9800
C177 H17E 0.9800
C177 H17F 0.9800
C181 C182 1.3900
C181 C186 1.3900
C181 C187 1.506(9)
C182 C183 1.3900
C182 H182 0.9500
C183 C184 1.3900
C183 H183 0.9500
C184 C185 1.3900
C184 H184 0.9500
C185 C186 1.3900
C185 H185 0.9500
C186 H186 0.9500
C187 H18D 0.9800
C187 H18E 0.9800
C187 H18F 0.9800

loop_
_geom_torsion_atom_site_label_1
_geom_torsion_atom_site_label_2
_geom_torsion_atom_site_label_3
_geom_torsion_atom_site_label_4
_geom_torsion
Sn1 S1 C1 C2 -31.57(15)
Sn1 S1 C1 C6 155.36(10)
C6 C1 C2 C3 -0.6(2)
S1 C1 C2 C3 -173.35(12)
C6 C1 C2 C7 -178.79(14)
S1 C1 C2 C7 8.4(2)
C1 C2 C3 C4 0.2(3)
C7 C2 C3 C4 178.51(16)
C2 C3 C4 C5 0.0(3)
C3 C4 C5 C6 0.1(3)
C4 C5 C6 C1 -0.4(2)
C4 C5 C6 C22 177.93(15)
C2 C1 C6 C5 0.6(2)
S1 C1 C6 C5 174.03(12)
C2 C1 C6 C22 -177.67(14)
S1 C1 C6 C22 -4.28(19)
C3 C2 C7 C12 -72.4(2)
C1 C2 C7 C12 105.83(18)
C3 C2 C7 C8 108.32(18)
C1 C2 C7 C8 -73.5(2)
C12 C7 C8 C9 -2.5(2)
C2 C7 C8 C9 176.76(14)
C12 C7 C8 C13 173.42(14)
C2 C7 C8 C13 -7.3(2)
C7 C8 C9 C10 2.7(2)
C13 C8 C9 C10 -173.23(14)
C8 C9 C10 C11 -0.6(2)
C8 C9 C10 C16 176.87(14)
C9 C10 C11 C12 -1.8(2)
C16 C10 C11 C12 -179.37(14)
C10 C11 C12 C7 1.9(2)
C10 C11 C12 C19 -176.57(14)
C8 C7 C12 C11 0.3(2)
C2 C7 C12 C11 -179.01(13)
C8 C7 C12 C19 178.70(14)
C2 C7 C12 C19 -0.6(2)
C9 C8 C13 C14 -31.7(2)
C7 C8 C13 C14 152.46(15)
C9 C8 C13 C15 92.43(19)
C7 C8 C13 C15 -83.46(19)
C11 C10 C16 C17 -157.43(15)
C9 C10 C16 C17 25.1(2)
C11 C10 C16 C18 77.99(18)
C9 C10 C16 C18 -99.50(18)
C11 C12 C19 C21 -59.76(19)
C7 C12 C19 C21 121.81(16)
C11 C12 C19 C20 63.97(18)
C7 C12 C19 C20 -114.46(17)
C5 C6 C22 C23 80.87(19)
C1 C6 C22 C23 -100.83(18)
C5 C6 C22 C27 -99.49(18)
C1 C6 C22 C27 78.80(19)
C27 C22 C23 C24 0.6(2)
C6 C22 C23 C24 -179.73(13)
C27 C22 C23 C28 -176.08(13)
C6 C22 C23 C28 3.5(2)
C22 C23 C24 C25 0.0(2)
C28 C23 C24 C25 176.81(14)
C23 C24 C25 C26 -0.2(2)
C23 C24 C25 C31 -178.32(15)
C24 C25 C26 C27 -0.3(2)
C31 C25 C26 C27 177.78(15)
C25 C26 C27 C22 1.0(2)
C25 C26 C27 C34 179.81(15)
C23 C22 C27 C26 -1.1(2)
C6 C22 C27 C26 179.24(14)
C23 C22 C27 C34 -179.96(14)
C6 C22 C27 C34 0.4(2)
C22 C23 C28 C30 -149.39(14)
C24 C23 C28 C30 33.9(2)
C22 C23 C28 C29 86.99(17)
C24 C23 C28 C29 -89.70(17)
C24 C25 C31 C32 106.72(18)
C26 C25 C31 C32 -71.3(2)
C24 C25 C31 C33 -128.63(17)
C26 C25 C31 C33 53.3(2)
C26 C27 C34 C36 -84.87(18)
C22 C27 C34 C36 93.93(17)
C26 C27 C34 C35 40.4(2)
C22 C27 C34 C35 -140.79(15)
Sn1 S2 C37 C42 158.72(9)
Sn1 S2 C37 C38 -28.65(13)
C42 C37 C38 C39 -2.1(2)
S2 C37 C38 C39 -174.49(11)
C42 C37 C38 C43 177.07(13)
S2 C37 C38 C43 4.7(2)
C37 C38 C39 C40 -0.6(2)
C43 C38 C39 C40 -179.85(14)
C38 C39 C40 C41 2.0(2)
C39 C40 C41 C42 -0.7(2)
C40 C41 C42 C37 -2.0(2)
C40 C41 C42 C58 173.14(13)
C38 C37 C42 C41 3.4(2)
S2 C37 C42 C41 176.40(11)
C38 C37 C42 C58 -171.73(12)
S2 C37 C42 C58 1.25(17)
C39 C38 C43 C48 -70.39(19)
C37 C38 C43 C48 110.43(16)
C39 C38 C43 C44 107.10(16)
C37 C38 C43 C44 -72.08(19)
C48 C43 C44 C45 -1.0(2)
C38 C43 C44 C45 -178.47(13)
C48 C43 C44 C49 173.57(13)
C38 C43 C44 C49 -3.9(2)
C43 C44 C45 C46 2.7(2)
C49 C44 C45 C46 -171.85(14)
C44 C45 C46 C47 -2.4(2)
C44 C45 C46 C52 172.66(16)
C45 C46 C47 C48 0.4(2)
C52 C46 C47 C48 -174.55(16)
C46 C47 C48 C43 1.2(2)
C46 C47 C48 C55 -178.25(16)
C44 C43 C48 C47 -0.9(2)
C38 C43 C48 C47 176.61(14)
C44 C43 C48 C55 178.55(15)
C38 C43 C48 C55 -4.0(2)
C45 C44 C49 C51 90.82(17)
C43 C44 C49 C51 -83.59(17)
C45 C44 C49 C50 -33.3(2)
C43 C44 C49 C50 152.32(14)
C47 C46 C52 C53 -26.1(3)
C45 C46 C52 C53 159.0(2)
C47 C46 C52 C54 102.8(3)
C45 C46 C52 C54 -72.1(3)
C47 C48 C55 C56 94.2(4)
C43 C48 C55 C56 -85.2(4)
C47 C48 C55 C57 -55.1(3)
C43 C48 C55 C57 125.5(2)
C41 C42 C58 C59 84.22(18)
C37 C42 C58 C59 -100.63(17)
C41 C42 C58 C63 -95.61(17)
C37 C42 C58 C63 79.55(17)
C63 C58 C59 C60 -2.0(2)
C42 C58 C59 C60 178.19(13)
C63 C58 C59 C64 179.23(13)
C42 C58 C59 C64 -0.6(2)
C58 C59 C60 C61 1.2(2)
C64 C59 C60 C61 180.00(14)
C59 C60 C61 C62 0.4(2)
C59 C60 C61 C67 -177.09(15)
C60 C61 C62 C63 -1.4(2)
C67 C61 C62 C63 176.23(15)
C61 C62 C63 C58 0.6(2)
C61 C62 C63 C70 177.36(15)
C59 C58 C63 C62 1.1(2)
C42 C58 C63 C62 -179.09(14)
C59 C58 C63 C70 -175.59(14)
C42 C58 C63 C70 4.2(2)
C60 C59 C64 C66 37.1(2)
C58 C59 C64 C66 -144.16(14)
C60 C59 C64 C65 -88.87(18)
C58 C59 C64 C65 89.89(17)
C62 C61 C67 C69 144.56(17)
C60 C61 C67 C69 -37.9(2)
C62 C61 C67 C68 -90.2(2)
C60 C61 C67 C68 87.3(2)
C62 C63 C70 C71 46.0(2)
C58 C63 C70 C71 -137.33(15)
C62 C63 C70 C72 -79.28(18)
C58 C63 C70 C72 97.36(17)
Sn2B S81 C81 C82 40.92(15)
Sn2 S81 C81 C82 28.83(15)
Sn2B S81 C81 C86 -146.12(10)
Sn2 S81 C81 C86 -158.21(10)
C86 C81 C82 C83 2.5(2)
S81 C81 C82 C83 175.15(12)
C86 C81 C82 C87 -175.41(14)
S81 C81 C82 C87 -2.8(2)
C81 C82 C83 C84 -0.6(2)
C87 C82 C83 C84 177.36(15)
C82 C83 C84 C85 -1.2(3)
C83 C84 C85 C86 1.0(3)
C84 C85 C86 C81 0.9(2)
C84 C85 C86 C102 -176.32(15)
C82 C81 C86 C85 -2.7(2)
S81 C81 C86 C85 -175.96(12)
C82 C81 C86 C102 174.56(14)
S81 C81 C86 C102 1.27(18)
C83 C82 C87 C88 73.8(2)
C81 C82 C87 C88 -108.35(17)
C83 C82 C87 C92 -105.74(17)
C81 C82 C87 C92 72.15(19)
C92 C87 C88 C89 0.9(2)
C82 C87 C88 C89 -178.59(14)
C92 C87 C88 C93 -179.29(14)
C82 C87 C88 C93 1.2(2)
C87 C88 C89 C90 -1.7(2)
C93 C88 C89 C90 178.53(14)
C88 C89 C90 C91 0.6(2)
C88 C89 C90 C96 179.32(15)
C89 C90 C91 C92 1.2(2)
C96 C90 C91 C92 -177.48(15)
C90 C91 C92 C87 -2.0(2)
C90 C91 C92 C99 173.41(15)
C88 C87 C92 C91 0.8(2)
C82 C87 C92 C91 -179.66(13)
C88 C87 C92 C99 -174.44(14)
C82 C87 C92 C99 5.1(2)
C89 C88 C93 C94 -53.83(19)
C87 C88 C93 C94 126.37(16)
C89 C88 C93 C95 69.59(19)
C87 C88 C93 C95 -110.21(17)
C89 C90 C96 C98 -58.0(2)
C91 C90 C96 C98 120.65(17)
C89 C90 C96 C97 66.7(2)
C91 C90 C96 C97 -114.67(17)
C91 C92 C99 C100 39.6(2)
C87 C92 C99 C100 -145.13(15)
C91 C92 C99 C101 -84.51(19)
C87 C92 C99 C101 90.72(18)
C85 C86 C102 C107 -84.71(18)
C81 C86 C102 C107 98.08(17)
C85 C86 C102 C103 96.79(17)
C81 C86 C102 C103 -80.41(18)
C107 C102 C103 C104 2.0(2)
C86 C102 C103 C104 -179.47(13)
C107 C102 C103 C108 -178.31(13)
C86 C102 C103 C108 0.2(2)
C102 C103 C104 C105 -1.8(2)
C108 C103 C104 C105 178.55(14)
C103 C104 C105 C106 0.4(2)
C103 C104 C105 C111 -177.25(14)
C104 C105 C106 C107 0.8(2)
C111 C105 C106 C107 178.47(14)
C105 C106 C107 C102 -0.5(2)
C105 C106 C107 C114 -178.00(13)
C103 C102 C107 C106 -0.9(2)
C86 C102 C107 C106 -179.40(13)
C103 C102 C107 C114 176.55(13)
C86 C102 C107 C114 -1.9(2)
C104 C103 C108 C110 78.95(18)
C102 C103 C108 C110 -100.71(17)
C104 C103 C108 C109 -46.16(19)
C102 C103 C108 C109 134.18(15)
C104 C105 C111 C113 -40.2(2)
C106 C105 C111 C113 142.14(15)
C104 C105 C111 C112 84.50(18)
C106 C105 C111 C112 -93.11(17)
C106 C107 C114 C115 80.12(18)
C102 C107 C114 C115 -97.33(17)
C106 C107 C114 C116 -43.5(2)
C102 C107 C114 C116 139.06(16)
Sn2 S82 C117 C122 -144.60(9)
Sn2B S82 C117 C122 -156.51(9)
Sn2 S82 C117 C118 43.05(13)
Sn2B S82 C117 C118 31.14(13)
C122 C117 C118 C119 1.2(2)
S82 C117 C118 C119 173.25(11)
C122 C117 C118 C123 -176.97(13)
S82 C117 C118 C123 -4.9(2)
C117 C118 C119 C120 1.0(2)
C123 C118 C119 C120 179.18(14)
C118 C119 C120 C121 -2.0(2)
C119 C120 C121 C122 0.8(2)
C120 C121 C122 C117 1.3(2)
C120 C121 C122 C138 -175.48(13)
C118 C117 C122 C121 -2.3(2)
S82 C117 C122 C121 -174.95(11)
C118 C117 C122 C138 174.50(13)
S82 C117 C122 C138 1.87(17)
C119 C118 C123 C124 75.83(18)
C117 C118 C123 C124 -106.02(16)
C119 C118 C123 C128 -101.98(16)
C117 C118 C123 C128 76.16(18)
C128 C123 C124 C125 1.3(2)
C118 C123 C124 C125 -176.50(13)
C128 C123 C124 C129 179.31(14)
C118 C123 C124 C129 1.5(2)
C123 C124 C125 C126 -0.9(2)
C129 C124 C125 C126 -178.91(14)
C124 C125 C126 C127 -0.6(2)
C124 C125 C126 C132 176.70(14)
C125 C126 C127 C128 1.8(2)
C132 C126 C127 C128 -175.56(14)
C126 C127 C128 C123 -1.4(2)
C126 C127 C128 C135 174.05(14)
C124 C123 C128 C127 -0.2(2)
C118 C123 C128 C127 177.60(13)
C124 C123 C128 C135 -175.54(13)
C118 C123 C128 C135 2.3(2)
C125 C124 C129 C131 78.33(18)
C123 C124 C129 C131 -99.64(17)
C125 C124 C129 C130 -44.7(2)
C123 C124 C129 C130 137.34(15)
C127 C126 C132 C133 -124.36(16)
C125 C126 C132 C133 58.4(2)
C127 C126 C132 C134 111.19(16)
C125 C126 C132 C134 -66.05(19)
C127 C128 C135 C137 -70.87(18)
C123 C128 C135 C137 104.42(16)
C127 C128 C135 C136 52.79(19)
C123 C128 C135 C136 -131.91(15)
C121 C122 C138 C143 -80.12(18)
C117 C122 C138 C143 103.09(17)
C121 C122 C138 C139 100.46(17)
C117 C122 C138 C139 -76.33(18)
C143 C138 C139 C140 -0.7(2)
C122 C138 C139 C140 178.73(13)
C143 C138 C139 C144 177.05(14)
C122 C138 C139 C144 -3.5(2)
C138 C139 C140 C141 -0.1(2)
C144 C139 C140 C141 -177.83(14)
C139 C140 C141 C142 0.6(2)
C139 C140 C141 C147 -178.23(14)
C140 C141 C142 C143 -0.4(2)
C147 C141 C142 C143 178.48(14)
C141 C142 C143 C138 -0.4(2)
C141 C142 C143 C150 -178.50(15)
C139 C138 C143 C142 0.9(2)
C122 C138 C143 C142 -178.50(13)
C139 C138 C143 C150 179.04(14)
C122 C138 C143 C150 -0.4(2)
C140 C139 C144 C145 -44.2(2)
C138 C139 C144 C145 138.04(15)
C140 C139 C144 C146 80.71(18)
C138 C139 C144 C146 -97.00(17)
C142 C141 C147 C148 -107.0(2)
C140 C141 C147 C148 71.8(2)
C142 C141 C147 C149 127.26(17)
C140 C141 C147 C149 -53.9(2)
C142 C143 C150 C151 93.52(18)
C138 C143 C150 C151 -84.56(18)
C142 C143 C150 C152 -31.7(2)
C138 C143 C150 C152 150.26(14)
C166 C161 C162 C163 -0.1(3)
C167 C161 C162 C163 -179.15(17)
C161 C162 C163 C164 -0.5(3)
C162 C163 C164 C165 0.4(3)
C163 C164 C165 C166 0.4(3)
C162 C161 C166 C165 0.9(3)
C167 C161 C166 C165 179.93(17)
C164 C165 C166 C161 -1.0(3)
C176 C171 C172 C173 -1.5(3)
C177 C171 C172 C173 178.8(2)
C171 C172 C173 C174 0.7(3)
C172 C173 C174 C175 0.6(3)
C173 C174 C175 C176 -1.1(3)
C172 C171 C176 C175 1.0(3)
C177 C171 C176 C175 -179.2(2)
C174 C175 C176 C171 0.2(3)
C186 C181 C182 C183 0.0
C187 C181 C182 C183 -178.7(15)
C181 C182 C183 C184 0.0
C182 C183 C184 C185 0.0
C183 C184 C185 C186 0.0
C184 C185 C186 C181 0.0
C182 C181 C186 C185 0.0
C187 C181 C186 C185 178.7(15)
